data_1529209
loop_
_publ_author_name
'Camp, Cl\'ement'
'Settineri, Nicholas'
'Lef\`evre, Julia'
'Jupp, Andrew R.'
'Goicoechea, Jos\'e M.'
'Maron, Laurent'
'Arnold, John'

_publ_section_title
;
 Uranium and thorium complexes of the phosphaethynolate ion
;
_journal_issue 11
_journal_name_full 'Chem. Sci.'
_journal_page_first 6379
_journal_paper_doi 10.1039/C5SC02150B
_journal_volume 6
_journal_year 2015
_chemical_formula_sum 'C52.5 H91.5 N6 Ni O P Si6 Th'
_chemical_formula_weight 1313.07
_chemical_name_common '[(amid)3Th(OCP)Ni(COD)].(hexane)0.75'
_space_group_crystal_system triclinic
_space_group_IT_number 2
_space_group_name_Hall '-P 1'
_space_group_name_H-M_alt 'P -1'
_symmetry_space_group_name_Hall '-P 1'
_symmetry_space_group_name_H-M 'P -1'
_atom_sites_solution_hydrogens geom
_audit_creation_method SHELXL-2014/7
_audit_update_record
;
2015-06-14 deposited with the CCDC.
2015-07-17 downloaded from the CCDC.
;
_cell_angle_alpha 105.8698(27)
_cell_angle_beta 101.3208(26)
_cell_angle_gamma 96.5472(27)
_cell_formula_units_Z 4
_cell_length_a 14.8598(10)
_cell_length_b 19.6824(13)
_cell_length_c 24.2681(17)
_cell_measurement_reflns_used 9658
_cell_measurement_temperature 100(2)
_cell_measurement_theta_max 25.37
_cell_measurement_theta_min 2.43
_cell_volume 6587.8(8)
_computing_cell_refinement 'Bruker SAINT'
_computing_data_collection 'Bruker APEX2'
_computing_data_reduction 'Bruker SAINT'
_computing_molecular_graphics 'Bruker SHELXTL'
_computing_publication_material 'Bruker SHELXTL'
_computing_structure_refinement 'SHELXL-2014/7 (Sheldrick, 2014)'
_computing_structure_solution SIR-92
_diffrn_ambient_temperature 100(2)
_diffrn_detector_area_resol_mean 8.366
_diffrn_measured_fraction_theta_full 0.991
_diffrn_measured_fraction_theta_max 0.986
_diffrn_measurement_device_type 'Bruker APEX-II CCD'
_diffrn_measurement_method 'phi and omega scans'
_diffrn_radiation_type MoK\a
_diffrn_radiation_wavelength 0.71073
_diffrn_reflns_av_R_equivalents 0.0308
_diffrn_reflns_av_unetI/netI 0.0223
_diffrn_reflns_Laue_measured_fraction_full 0.991
_diffrn_reflns_Laue_measured_fraction_max 0.986
_diffrn_reflns_limit_h_max 17
_diffrn_reflns_limit_h_min -17
_diffrn_reflns_limit_k_max 23
_diffrn_reflns_limit_k_min -23
_diffrn_reflns_limit_l_max 29
_diffrn_reflns_limit_l_min -29
_diffrn_reflns_number 171492
_diffrn_reflns_point_group_measured_fraction_full 0.991
_diffrn_reflns_point_group_measured_fraction_max 0.986
_diffrn_reflns_theta_full 25.000
_diffrn_reflns_theta_max 25.395
_diffrn_reflns_theta_min 0.898
_exptl_absorpt_coefficient_mu 2.711
_exptl_absorpt_correction_T_max 0.7452
_exptl_absorpt_correction_T_min 0.6299
_exptl_absorpt_correction_type multi-scan
_exptl_absorpt_process_details SADABS
_exptl_crystal_colour brown
_exptl_crystal_density_diffrn 1.324
_exptl_crystal_description block
_exptl_crystal_F_000 2694
_exptl_crystal_size_max 0.600
_exptl_crystal_size_mid 0.600
_exptl_crystal_size_min 0.600
_refine_diff_density_max 3.024
_refine_diff_density_min -3.064
_refine_diff_density_rms 0.113
_refine_ls_extinction_method none
_refine_ls_goodness_of_fit_ref 1.034
_refine_ls_hydrogen_treatment constr
_refine_ls_matrix_type full
_refine_ls_number_parameters 1234
_refine_ls_number_reflns 23909
_refine_ls_number_restraints 0
_refine_ls_restrained_S_all 1.034
_refine_ls_R_factor_all 0.0388
_refine_ls_R_factor_gt 0.0333
_refine_ls_shift/su_max 0.004
_refine_ls_shift/su_mean 0.000
_refine_ls_structure_factor_coef Fsqd
_refine_ls_weighting_details 'w=1/[\s^2^(Fo^2^)+(0.0350P)^2^+32.7108P] where P=(Fo^2^+2Fc^2^)/3'
_refine_ls_weighting_scheme calc
_refine_ls_wR_factor_gt 0.0826
_refine_ls_wR_factor_ref 0.0857
_reflns_Friedel_coverage 0.000
_reflns_number_gt 21437
_reflns_number_total 23909
_reflns_threshold_expression 'I > 2\s(I)'
_cod_data_source_file c5sc02150b2.cif
_cod_data_source_block 9
_cod_depositor_comments 'Adding full bibliography for 1529203--1529209.cif.'
_cod_original_formula_sum 'C52.50 H91.50 N6 Ni O P Si6 Th'
_cod_database_code 1529209
_shelx_shelxl_version_number 2014/7
_shelx_space_group_comment
;
The symmetry employed for this shelxl refinement is uniquely defined
by the following loop, which should always be used as a source of
symmetry information in preference to the above space-group names.
They are only intended as comments.
;
_shelx_estimated_absorpt_t_min 0.293
_shelx_estimated_absorpt_t_max 0.293

loop_
_space_group_symop_operation_xyz
'x, y, z'
'-x, -y, -z'

loop_
_atom_site_label
_atom_site_type_symbol
_atom_site_fract_x
_atom_site_fract_y
_atom_site_fract_z
_atom_site_U_iso_or_equiv
_atom_site_adp_type
_atom_site_occupancy
_atom_site_site_symmetry_order
_atom_site_calc_flag
_atom_site_refinement_flags_posn
_atom_site_refinement_flags_adp
C1 C 0.8712(3) 0.2130(2) 0.61723(18) 0.0171(9) Uani 1 1 d . .
C2 C 0.7213(3) 0.1954(3) 0.4916(2) 0.0286(11) Uani 1 1 d . .
H2 H 0.7104 0.1438 0.4902 0.034 Uiso 1 1 calc R U
C3 C 0.6880(3) 0.2395(3) 0.5338(2) 0.0297(11) Uani 1 1 d . .
H3 H 0.6562 0.2144 0.5574 0.036 Uiso 1 1 calc R U
C4 C 0.6578(4) 0.3105(3) 0.5324(3) 0.0442(14) Uani 1 1 d . .
H4A H 0.6569 0.3385 0.5729 0.053 Uiso 1 1 calc R U
H4B H 0.5935 0.3006 0.5077 0.053 Uiso 1 1 calc R U
C5 C 0.7212(4) 0.3560(3) 0.5083(3) 0.0453(14) Uani 1 1 d . .
H5A H 0.7018 0.3397 0.4646 0.054 Uiso 1 1 calc R U
H5B H 0.7134 0.4067 0.5221 0.054 Uiso 1 1 calc R U
C6 C 0.8224(4) 0.3514(3) 0.5273(2) 0.0354(12) Uani 1 1 d . .
H6 H 0.8624 0.3973 0.5544 0.043 Uiso 1 1 calc R U
C7 C 0.8690(4) 0.3061(3) 0.4958(2) 0.0321(11) Uani 1 1 d . .
H7 H 0.9371 0.3247 0.5029 0.038 Uiso 1 1 calc R U
C8 C 0.8274(4) 0.2487(3) 0.4376(2) 0.0390(13) Uani 1 1 d . .
H8A H 0.8707 0.2144 0.4308 0.047 Uiso 1 1 calc R U
H8B H 0.8215 0.2714 0.4056 0.047 Uiso 1 1 calc R U
C9 C 0.7313(4) 0.2071(3) 0.4340(2) 0.0379(12) Uani 1 1 d . .
H9A H 0.6826 0.2338 0.4213 0.045 Uiso 1 1 calc R U
H9B H 0.7204 0.1599 0.4035 0.045 Uiso 1 1 calc R U
C10 C 0.6355(3) 0.0424(2) 0.5344(2) 0.0278(10) Uani 1 1 d . .
H10A H 0.5992 0.0459 0.4972 0.042 Uiso 1 1 calc R U
H10B H 0.5944 0.0181 0.5528 0.042 Uiso 1 1 calc R U
H10C H 0.6633 0.0907 0.5610 0.042 Uiso 1 1 calc R U
C11 C 0.8120(4) 0.0349(3) 0.4848(2) 0.0392(13) Uani 1 1 d . .
H11A H 0.7783 0.0352 0.4459 0.059 Uiso 1 1 calc R U
H11B H 0.8364 0.0844 0.5099 0.059 Uiso 1 1 calc R U
H11C H 0.8638 0.0088 0.4805 0.059 Uiso 1 1 calc R U
C12 C 0.6771(6) -0.1005(3) 0.4664(2) 0.061(2) Uani 1 1 d . .
H12A H 0.6462 -0.0952 0.4286 0.091 Uiso 1 1 calc R U
H12B H 0.7257 -0.1296 0.4605 0.091 Uiso 1 1 calc R U
H12C H 0.6311 -0.1242 0.4822 0.091 Uiso 1 1 calc R U
C13 C 0.8235(3) -0.0627(2) 0.60759(18) 0.0169(9) Uani 1 1 d . .
C14 C 0.8397(3) -0.1293(2) 0.56533(19) 0.0222(10) Uani 1 1 d . .
C15 C 0.9152(4) -0.1253(3) 0.5399(2) 0.0339(12) Uani 1 1 d . .
H15 H 0.9535 -0.0802 0.5474 0.041 Uiso 1 1 calc R U
C16 C 0.9352(4) -0.1868(3) 0.5034(2) 0.0395(14) Uani 1 1 d . .
H16 H 0.9878 -0.1838 0.4868 0.047 Uiso 1 1 calc R U
C17 C 0.8781(4) -0.2522(3) 0.4915(2) 0.0372(13) Uani 1 1 d . .
H17 H 0.8914 -0.2943 0.4665 0.045 Uiso 1 1 calc R U
C18 C 0.8017(4) -0.2565(2) 0.5158(2) 0.0314(11) Uani 1 1 d . .
H18 H 0.7623 -0.3015 0.5071 0.038 Uiso 1 1 calc R U
C19 C 0.7824(3) -0.1956(2) 0.5528(2) 0.0246(10) Uani 1 1 d . .
H19 H 0.7301 -0.1989 0.5696 0.030 Uiso 1 1 calc R U
C20 C 0.9901(4) -0.1509(3) 0.6716(3) 0.0514(16) Uani 1 1 d . .
H20A H 1.0125 -0.1832 0.6935 0.077 Uiso 1 1 calc R U
H20B H 0.9662 -0.1780 0.6298 0.077 Uiso 1 1 calc R U
H20C H 1.0416 -0.1125 0.6760 0.077 Uiso 1 1 calc R U
C21 C 0.8040(4) -0.1841(3) 0.7014(3) 0.0395(13) Uani 1 1 d . .
H21A H 0.8333 -0.2155 0.7217 0.059 Uiso 1 1 calc R U
H21B H 0.7583 -0.1633 0.7219 0.059 Uiso 1 1 calc R U
H21C H 0.7725 -0.2120 0.6606 0.059 Uiso 1 1 calc R U
C22 C 0.9421(6) -0.0584(3) 0.7803(3) 0.060(2) Uani 1 1 d . .
H22A H 0.9689 -0.0894 0.8020 0.090 Uiso 1 1 calc R U
H22B H 0.9906 -0.0183 0.7835 0.090 Uiso 1 1 calc R U
H22C H 0.8917 -0.0396 0.7969 0.090 Uiso 1 1 calc R U
C23 C 1.0272(3) 0.0877(3) 0.59622(19) 0.0270(10) Uani 1 1 d . .
H23A H 1.0719 0.0887 0.5715 0.041 Uiso 1 1 calc R U
H23B H 0.9885 0.0398 0.5834 0.041 Uiso 1 1 calc R U
H23C H 0.9873 0.1234 0.5925 0.041 Uiso 1 1 calc R U
C24 C 1.1659(3) 0.1992(3) 0.6971(2) 0.0317(11) Uani 1 1 d . .
H24A H 1.2132 0.1980 0.6740 0.048 Uiso 1 1 calc R U
H24B H 1.1272 0.2346 0.6901 0.048 Uiso 1 1 calc R U
H24C H 1.1966 0.2126 0.7391 0.048 Uiso 1 1 calc R U
C25 C 1.1666(4) 0.0400(3) 0.6798(2) 0.0313(11) Uani 1 1 d . .
H25A H 1.2143 0.0439 0.6575 0.047 Uiso 1 1 calc R U
H25B H 1.1968 0.0479 0.7213 0.047 Uiso 1 1 calc R U
H25C H 1.1281 -0.0081 0.6634 0.047 Uiso 1 1 calc R U
C26 C 1.0111(3) 0.1224(2) 0.77070(18) 0.0161(8) Uani 1 1 d . .
C27 C 1.1050(3) 0.1492(3) 0.81316(19) 0.0228(10) Uani 1 1 d . .
C28 C 1.1366(4) 0.2223(3) 0.8394(2) 0.0347(12) Uani 1 1 d . .
H28 H 1.0989 0.2556 0.8305 0.042 Uiso 1 1 calc R U
C29 C 1.2242(4) 0.2471(3) 0.8789(3) 0.0502(17) Uani 1 1 d . .
H29 H 1.2460 0.2972 0.8968 0.060 Uiso 1 1 calc R U
C30 C 1.2781(4) 0.1991(4) 0.8917(3) 0.0510(17) Uani 1 1 d . .
H30 H 1.3371 0.2162 0.9190 0.061 Uiso 1 1 calc R U
C31 C 1.2484(4) 0.1267(4) 0.8659(2) 0.0446(15) Uani 1 1 d . .
H31 H 1.2867 0.0939 0.8750 0.053 Uiso 1 1 calc R U
C32 C 1.1615(3) 0.1013(3) 0.8259(2) 0.0317(11) Uani 1 1 d . .
H32 H 1.1410 0.0512 0.8075 0.038 Uiso 1 1 calc R U
C33 C 0.8012(4) 0.0916(3) 0.8564(2) 0.0379(13) Uani 1 1 d . .
H33A H 0.7899 0.0989 0.8959 0.057 Uiso 1 1 calc R U
H33B H 0.7580 0.1140 0.8340 0.057 Uiso 1 1 calc R U
H33C H 0.7916 0.0400 0.8359 0.057 Uiso 1 1 calc R U
C34 C 0.9376(4) 0.2307(3) 0.9040(2) 0.0345(12) Uani 1 1 d . .
H34A H 0.9308 0.2361 0.9442 0.052 Uiso 1 1 calc R U
H34B H 0.9996 0.2550 0.9053 0.052 Uiso 1 1 calc R U
H34C H 0.8899 0.2520 0.8838 0.052 Uiso 1 1 calc R U
C35 C 1.0065(4) 0.0967(3) 0.9100(2) 0.0365(12) Uani 1 1 d . .
H35A H 0.9956 0.1086 0.9498 0.055 Uiso 1 1 calc R U
H35B H 0.9976 0.0445 0.8931 0.055 Uiso 1 1 calc R U
H35C H 1.0704 0.1180 0.9120 0.055 Uiso 1 1 calc R U
C36 C 0.8732(3) 0.2896(2) 0.7732(2) 0.0236(10) Uani 1 1 d . .
H36A H 0.8856 0.3420 0.7892 0.035 Uiso 1 1 calc R U
H36B H 0.9054 0.2692 0.8025 0.035 Uiso 1 1 calc R U
H36C H 0.8959 0.2751 0.7372 0.035 Uiso 1 1 calc R U
C37 C 0.6994(3) 0.2844(2) 0.8234(2) 0.0262(10) Uani 1 1 d . .
H37A H 0.7080 0.3369 0.8374 0.039 Uiso 1 1 calc R U
H37B H 0.6328 0.2642 0.8141 0.039 Uiso 1 1 calc R U
H37C H 0.7334 0.2671 0.8542 0.039 Uiso 1 1 calc R U
C38 C 0.6885(4) 0.2962(3) 0.7000(2) 0.0331(11) Uani 1 1 d . .
H38A H 0.6974 0.3484 0.7175 0.050 Uiso 1 1 calc R U
H38B H 0.7165 0.2852 0.6660 0.050 Uiso 1 1 calc R U
H38C H 0.6216 0.2764 0.6871 0.050 Uiso 1 1 calc R U
C39 C 0.6594(3) 0.1118(2) 0.72010(17) 0.0144(8) Uani 1 1 d . .
C40 C 0.5709(3) 0.1301(2) 0.73669(18) 0.0160(8) Uani 1 1 d . .
C41 C 0.5521(3) 0.1214(2) 0.78829(19) 0.0194(9) Uani 1 1 d . .
H41 H 0.5959 0.1052 0.8136 0.023 Uiso 1 1 calc R U
C42 C 0.4686(3) 0.1366(2) 0.8031(2) 0.0236(10) Uani 1 1 d . .
H42 H 0.4557 0.1308 0.8386 0.028 Uiso 1 1 calc R U
C43 C 0.4046(3) 0.1601(2) 0.7658(2) 0.0272(10) Uani 1 1 d . .
H43 H 0.3475 0.1698 0.7755 0.033 Uiso 1 1 calc R U
C44 C 0.4242(3) 0.1695(2) 0.7147(2) 0.0270(10) Uani 1 1 d . .
H44 H 0.3804 0.1859 0.6894 0.032 Uiso 1 1 calc R U
C45 C 0.5073(3) 0.1552(2) 0.7000(2) 0.0213(9) Uani 1 1 d . .
H45 H 0.5207 0.1625 0.6652 0.026 Uiso 1 1 calc R U
C46 C 0.5935(4) -0.0592(3) 0.7518(2) 0.0361(12) Uani 1 1 d . .
H46A H 0.5463 -0.1016 0.7449 0.054 Uiso 1 1 calc R U
H46B H 0.6558 -0.0704 0.7629 0.054 Uiso 1 1 calc R U
H46C H 0.5843 -0.0197 0.7837 0.054 Uiso 1 1 calc R U
C47 C 0.6051(4) -0.1064(2) 0.6243(2) 0.0317(11) Uani 1 1 d . .
H47A H 0.5582 -0.1494 0.6162 0.047 Uiso 1 1 calc R U
H47B H 0.6018 -0.0922 0.5884 0.047 Uiso 1 1 calc R U
H47C H 0.6673 -0.1168 0.6374 0.047 Uiso 1 1 calc R U
C48 C 0.4591(3) -0.0219(3) 0.6557(2) 0.0328(12) Uani 1 1 d . .
H48A H 0.4168 -0.0668 0.6494 0.049 Uiso 1 1 calc R U
H48B H 0.4429 0.0171 0.6849 0.049 Uiso 1 1 calc R U
H48C H 0.4532 -0.0106 0.6184 0.049 Uiso 1 1 calc R U
C50 C 0.5764(3) 0.6424(3) 0.9111(2) 0.0327(12) Uani 1 1 d . .
C51 C 0.7430(4) 0.6887(3) 0.8480(3) 0.0491(15) Uani 1 1 d . .
H51 H 0.6915 0.7041 0.8237 0.059 Uiso 1 1 calc R U
C52 C 0.7341(4) 0.6148(3) 0.8369(3) 0.0448(14) Uani 1 1 d . .
H52 H 0.6782 0.5863 0.8053 0.054 Uiso 1 1 calc R U
C53 C 0.8143(4) 0.5754(4) 0.8453(3) 0.0528(16) Uani 1 1 d . .
H53A H 0.8443 0.5714 0.8118 0.063 Uiso 1 1 calc R U
H53B H 0.7897 0.5261 0.8445 0.063 Uiso 1 1 calc R U
C54 C 0.8890(4) 0.6118(4) 0.9034(3) 0.0549(17) Uani 1 1 d . .
H54A H 0.9229 0.5752 0.9143 0.066 Uiso 1 1 calc R U
H54B H 0.9346 0.6477 0.8968 0.066 Uiso 1 1 calc R U
C55 C 0.8495(4) 0.6482(4) 0.9536(3) 0.0522(16) Uani 1 1 d . .
H55 H 0.8579 0.6273 0.9871 0.063 Uiso 1 1 calc R U
C56 C 0.8401(4) 0.7194(4) 0.9687(3) 0.0608(19) Uani 1 1 d . .
H56 H 0.8441 0.7423 1.0115 0.073 Uiso 1 1 calc R U
C57 C 0.8657(5) 0.7711(4) 0.9353(3) 0.067(2) Uani 1 1 d . .
H57A H 0.8376 0.8143 0.9481 0.081 Uiso 1 1 calc R U
H57B H 0.9342 0.7866 0.9464 0.081 Uiso 1 1 calc R U
C58 C 0.8347(5) 0.7411(4) 0.8686(3) 0.0595(18) Uani 1 1 d . .
H58A H 0.8835 0.7166 0.8536 0.071 Uiso 1 1 calc R U
H58B H 0.8280 0.7813 0.8518 0.071 Uiso 1 1 calc R U
C59 C 0.5770(4) 0.7923(3) 0.8152(2) 0.0333(11) Uani 1 1 d . .
H59A H 0.6308 0.8030 0.7992 0.050 Uiso 1 1 calc R U
H59B H 0.5517 0.8362 0.8284 0.050 Uiso 1 1 calc R U
H59C H 0.5967 0.7743 0.8486 0.050 Uiso 1 1 calc R U
C60 C 0.5276(3) 0.6361(2) 0.7348(2) 0.0287(11) Uani 1 1 d . .
H60A H 0.5823 0.6430 0.7187 0.043 Uiso 1 1 calc R U
H60B H 0.5446 0.6196 0.7694 0.043 Uiso 1 1 calc R U
H60C H 0.4781 0.6002 0.7048 0.043 Uiso 1 1 calc R U
C61 C 0.4552(4) 0.7516(3) 0.6888(2) 0.0309(11) Uani 1 1 d . .
H61A H 0.5119 0.7619 0.6755 0.046 Uiso 1 1 calc R U
H61B H 0.4107 0.7130 0.6576 0.046 Uiso 1 1 calc R U
H61C H 0.4272 0.7948 0.6979 0.046 Uiso 1 1 calc R U
C62 C 0.3195(3) 0.7388(2) 0.79320(17) 0.0173(9) Uani 1 1 d . .
C63 C 0.3212(3) 0.8114(2) 0.78442(19) 0.0204(9) Uani 1 1 d . .
C64 C 0.2641(3) 0.8200(2) 0.7348(2) 0.0241(10) Uani 1 1 d . .
H64 H 0.2241 0.7795 0.7059 0.029 Uiso 1 1 calc R U
C65 C 0.2653(3) 0.8878(3) 0.7275(2) 0.0278(10) Uani 1 1 d . .
H65 H 0.2265 0.8935 0.6935 0.033 Uiso 1 1 calc R U
C66 C 0.3228(4) 0.9467(2) 0.7693(2) 0.0312(11) Uani 1 1 d . .
H66 H 0.3233 0.9929 0.7642 0.037 Uiso 1 1 calc R U
C67 C 0.3799(4) 0.9388(2) 0.8189(2) 0.0317(11) Uani 1 1 d . .
H67 H 0.4195 0.9796 0.8477 0.038 Uiso 1 1 calc R U
C68 C 0.3792(3) 0.8715(2) 0.8263(2) 0.0251(10) Uani 1 1 d . .
H68 H 0.4185 0.8663 0.8603 0.030 Uiso 1 1 calc R U
C69 C 0.1103(3) 0.7059(3) 0.8793(2) 0.0309(11) Uani 1 1 d . .
H69A H 0.0543 0.7244 0.8877 0.046 Uiso 1 1 calc R U
H69B H 0.0955 0.6534 0.8633 0.046 Uiso 1 1 calc R U
H69C H 0.1594 0.7197 0.9158 0.046 Uiso 1 1 calc R U
C70 C 0.1670(4) 0.8435(3) 0.8567(3) 0.0417(14) Uani 1 1 d . .
H70A H 0.1073 0.8572 0.8623 0.063 Uiso 1 1 calc R U
H70B H 0.2127 0.8591 0.8948 0.063 Uiso 1 1 calc R U
H70C H 0.1894 0.8666 0.8297 0.063 Uiso 1 1 calc R U
C71 C 0.0560(4) 0.7121(3) 0.7559(3) 0.0407(13) Uani 1 1 d . .
H71A H 0.0004 0.7316 0.7635 0.061 Uiso 1 1 calc R U
H71B H 0.0766 0.7285 0.7249 0.061 Uiso 1 1 calc R U
H71C H 0.0413 0.6596 0.7430 0.061 Uiso 1 1 calc R U
C72 C 0.4479(4) 0.7806(3) 0.9686(2) 0.0346(12) Uani 1 1 d . .
H72A H 0.4804 0.8219 1.0026 0.052 Uiso 1 1 calc R U
H72B H 0.4938 0.7552 0.9516 0.052 Uiso 1 1 calc R U
H72C H 0.4097 0.7972 0.9389 0.052 Uiso 1 1 calc R U
C73 C 0.2873(4) 0.7709(3) 1.0258(2) 0.0381(13) Uani 1 1 d . .
H73A H 0.3212 0.8093 1.0615 0.057 Uiso 1 1 calc R U
H73B H 0.2546 0.7918 0.9971 0.057 Uiso 1 1 calc R U
H73C H 0.2420 0.7389 1.0358 0.057 Uiso 1 1 calc R U
C74 C 0.4388(4) 0.6891(3) 1.0528(2) 0.0408(13) Uani 1 1 d . .
H74A H 0.4665 0.7309 1.0874 0.061 Uiso 1 1 calc R U
H74B H 0.3971 0.6553 1.0635 0.061 Uiso 1 1 calc R U
H74C H 0.4885 0.6656 1.0389 0.061 Uiso 1 1 calc R U
C75 C 0.2496(3) 0.5933(2) 0.91907(18) 0.0151(8) Uani 1 1 d . .
C76 C 0.2121(3) 0.5802(2) 0.96933(18) 0.0177(9) Uani 1 1 d . .
C77 C 0.1295(3) 0.6024(2) 0.9798(2) 0.0240(10) Uani 1 1 d . .
H77 H 0.0975 0.6270 0.9556 0.029 Uiso 1 1 calc R U
C78 C 0.0939(4) 0.5890(3) 1.0249(2) 0.0303(11) Uani 1 1 d . .
H78 H 0.0381 0.6049 1.0320 0.036 Uiso 1 1 calc R U
C79 C 0.1394(4) 0.5526(3) 1.0598(2) 0.0330(12) Uani 1 1 d . .
H79 H 0.1148 0.5432 1.0908 0.040 Uiso 1 1 calc R U
C80 C 0.2206(4) 0.5299(3) 1.0493(2) 0.0345(12) Uani 1 1 d . .
H80 H 0.2515 0.5041 1.0729 0.041 Uiso 1 1 calc R U
C81 C 0.2574(3) 0.5443(3) 1.0047(2) 0.0262(10) Uani 1 1 d . .
H81 H 0.3142 0.5295 0.9985 0.031 Uiso 1 1 calc R U
C82 C 0.1022(4) 0.4278(3) 0.8905(2) 0.0387(13) Uani 1 1 d . .
H82A H 0.0508 0.3871 0.8709 0.058 Uiso 1 1 calc R U
H82B H 0.1582 0.4103 0.9056 0.058 Uiso 1 1 calc R U
H82C H 0.0850 0.4611 0.9233 0.058 Uiso 1 1 calc R U
C83 C 0.0187(4) 0.5042(3) 0.8039(4) 0.066(2) Uani 1 1 d . .
H83A H -0.0327 0.4630 0.7882 0.098 Uiso 1 1 calc R U
H83B H 0.0025 0.5417 0.8343 0.098 Uiso 1 1 calc R U
H83C H 0.0296 0.5231 0.7719 0.098 Uiso 1 1 calc R U
C84 C 0.1561(4) 0.4078(2) 0.7762(2) 0.0312(11) Uani 1 1 d . .
H84A H 0.1059 0.3657 0.7604 0.047 Uiso 1 1 calc R U
H84B H 0.1638 0.4286 0.7447 0.047 Uiso 1 1 calc R U
H84C H 0.2144 0.3933 0.7915 0.047 Uiso 1 1 calc R U
C85 C 0.4318(4) 0.4735(3) 0.9094(2) 0.0344(12) Uani 1 1 d . .
H85A H 0.4653 0.4477 0.9338 0.052 Uiso 1 1 calc R U
H85B H 0.4570 0.5250 0.9257 0.052 Uiso 1 1 calc R U
H85C H 0.3654 0.4652 0.9091 0.052 Uiso 1 1 calc R U
C86 C 0.5714(4) 0.4544(3) 0.8316(2) 0.0387(13) Uani 1 1 d . .
H86A H 0.6041 0.4252 0.8528 0.058 Uiso 1 1 calc R U
H86B H 0.5772 0.4404 0.7907 0.058 Uiso 1 1 calc R U
H86C H 0.5990 0.5052 0.8507 0.058 Uiso 1 1 calc R U
C87 C 0.4015(5) 0.3425(3) 0.8027(2) 0.0446(15) Uani 1 1 d . .
H87A H 0.4398 0.3173 0.8254 0.067 Uiso 1 1 calc R U
H87B H 0.3367 0.3326 0.8056 0.067 Uiso 1 1 calc R U
H87C H 0.4045 0.3258 0.7613 0.067 Uiso 1 1 calc R U
C88 C 0.3463(3) 0.4802(2) 0.73872(17) 0.0153(8) Uani 1 1 d . .
C89 C 0.3695(3) 0.4198(2) 0.69378(18) 0.0186(9) Uani 1 1 d . .
C90 C 0.4561(3) 0.4273(2) 0.68038(19) 0.0250(10) Uani 1 1 d . .
H90 H 0.4999 0.4705 0.6995 0.030 Uiso 1 1 calc R U
C91 C 0.4791(4) 0.3717(3) 0.6391(2) 0.0302(11) Uani 1 1 d . .
H91 H 0.5380 0.3775 0.6295 0.036 Uiso 1 1 calc R U
C92 C 0.4165(4) 0.3082(3) 0.6120(2) 0.0325(12) Uani 1 1 d . .
H92 H 0.4324 0.2701 0.5841 0.039 Uiso 1 1 calc R U
C93 C 0.3309(4) 0.3003(2) 0.6255(2) 0.0301(11) Uani 1 1 d . .
H93 H 0.2880 0.2564 0.6070 0.036 Uiso 1 1 calc R U
C94 C 0.3067(3) 0.3559(2) 0.66590(19) 0.0228(9) Uani 1 1 d . .
H94 H 0.2472 0.3501 0.6745 0.027 Uiso 1 1 calc R U
C95 C 0.2962(4) 0.4939(3) 0.5941(2) 0.0328(11) Uani 1 1 d . .
H95A H 0.2574 0.4932 0.5563 0.049 Uiso 1 1 calc R U
H95B H 0.3544 0.5281 0.6036 0.049 Uiso 1 1 calc R U
H95C H 0.3104 0.4458 0.5915 0.049 Uiso 1 1 calc R U
C96 C 0.1164(3) 0.4604(3) 0.6325(2) 0.0304(11) Uani 1 1 d . .
H96A H 0.0829 0.4588 0.5930 0.046 Uiso 1 1 calc R U
H96B H 0.1262 0.4120 0.6326 0.046 Uiso 1 1 calc R U
H96C H 0.0796 0.4784 0.6610 0.046 Uiso 1 1 calc R U
C97 C 0.2097(4) 0.6132(3) 0.6567(2) 0.0309(11) Uani 1 1 d . .
H97A H 0.1755 0.6131 0.6178 0.046 Uiso 1 1 calc R U
H97B H 0.1727 0.6285 0.6856 0.046 Uiso 1 1 calc R U
H97C H 0.2693 0.6464 0.6684 0.046 Uiso 1 1 calc R U
C100 C 0.0631(7) 0.4264(7) 0.4596(5) 0.112(4) Uani 1 1 d . .
H10D H 0.0020 0.4270 0.4690 0.168 Uiso 1 1 calc R U
H10E H 0.1026 0.4064 0.4863 0.168 Uiso 1 1 calc R U
H10F H 0.0927 0.4754 0.4644 0.168 Uiso 1 1 calc R U
C101 C 0.0532(9) 0.3881(11) 0.4070(6) 0.195(9) Uani 1 1 d . .
H10G H 0.0102 0.4085 0.3819 0.233 Uiso 1 1 calc R U
H10H H 0.0200 0.3400 0.4036 0.233 Uiso 1 1 calc R U
C102 C 0.1334(7) 0.3765(6) 0.3797(5) 0.099(3) Uani 1 1 d . .
H10I H 0.1845 0.3663 0.4075 0.119 Uiso 1 1 calc R U
H10J H 0.1143 0.3349 0.3435 0.119 Uiso 1 1 calc R U
C103 C 0.1656(6) 0.4402(4) 0.3653(5) 0.087(3) Uani 1 1 d . .
H10K H 0.1945 0.4791 0.4025 0.105 Uiso 1 1 calc R U
H10L H 0.1108 0.4556 0.3448 0.105 Uiso 1 1 calc R U
C104 C 0.2340(9) 0.4314(7) 0.3276(5) 0.129(4) Uani 1 1 d . .
H10M H 0.2034 0.3956 0.2890 0.154 Uiso 1 1 calc R U
H10N H 0.2864 0.4123 0.3465 0.154 Uiso 1 1 calc R U
C105 C 0.2723(10) 0.4996(6) 0.3173(6) 0.150(6) Uani 1 1 d . .
H10O H 0.3166 0.4899 0.2923 0.225 Uiso 1 1 calc R U
H10P H 0.2211 0.5184 0.2977 0.225 Uiso 1 1 calc R U
H10Q H 0.3042 0.5351 0.3552 0.225 Uiso 1 1 calc R U
C110 C 0.5900(5) 0.6652(4) 0.5626(3) 0.0587(17) Uani 1 1 d . .
H11D H 0.5857 0.7001 0.5992 0.088 Uiso 1 1 calc R U
H11E H 0.6550 0.6590 0.5649 0.088 Uiso 1 1 calc R U
H11F H 0.5680 0.6826 0.5291 0.088 Uiso 1 1 calc R U
C111 C 0.5318(7) 0.5958(4) 0.5547(4) 0.086(3) Uani 1 1 d . .
H11G H 0.5540 0.5812 0.5902 0.103 Uiso 1 1 calc R U
H11H H 0.4675 0.6047 0.5546 0.103 Uiso 1 1 calc R U
C112 C 0.5258(5) 0.5359(3) 0.5048(3) 0.0587(18) Uani 1 1 d . .
H11I H 0.5908 0.5301 0.5037 0.070 Uiso 1 1 calc R U
H11J H 0.5003 0.5504 0.4697 0.070 Uiso 1 1 calc R U
N1 N 0.7881(3) -0.01187(18) 0.58863(15) 0.0184(8) Uani 1 1 d . .
N2 N 0.8484(2) -0.05196(18) 0.66571(15) 0.0178(7) Uani 1 1 d . .
N3 N 1.0037(2) 0.10526(18) 0.71290(15) 0.0167(7) Uani 1 1 d . .
N4 N 0.9335(2) 0.11606(19) 0.78978(15) 0.0184(7) Uani 1 1 d . .
N5 N 0.7321(2) 0.16266(17) 0.72797(15) 0.0151(7) Uani 1 1 d . .
N6 N 0.6671(2) 0.04354(18) 0.69672(15) 0.0180(7) Uani 1 1 d . .
N7 N 0.3889(2) 0.70310(18) 0.78412(15) 0.0178(7) Uani 1 1 d . .
N8 N 0.2508(2) 0.70909(18) 0.81154(16) 0.0194(8) Uani 1 1 d . .
N9 N 0.3187(2) 0.64815(18) 0.92882(15) 0.0155(7) Uani 1 1 d . .
N10 N 0.2163(2) 0.55012(18) 0.86413(15) 0.0164(7) Uani 1 1 d . .
N11 N 0.3830(2) 0.49117(18) 0.79572(15) 0.0168(7) Uani 1 1 d . .
N12 N 0.2928(2) 0.52499(17) 0.72392(14) 0.0155(7) Uani 1 1 d . .
O1 O 0.8382(2) 0.15850(15) 0.63141(12) 0.0169(6) Uani 1 1 d . .
O2 O 0.5013(2) 0.63461(16) 0.87334(13) 0.0230(7) Uani 1 1 d . .
Si1 Si 0.73062(11) -0.01031(7) 0.51928(5) 0.0280(3) Uani 1 1 d . .
Si2 Si 0.89470(10) -0.11100(7) 0.70124(6) 0.0258(3) Uani 1 1 d . .
Si3 Si 1.09111(8) 0.10889(6) 0.67415(5) 0.0185(2) Uani 1 1 d . .
Si4 Si 0.92289(9) 0.13295(7) 0.86288(5) 0.0228(3) Uani 1 1 d . .
Si5 Si 0.74502(8) 0.25595(6) 0.75575(5) 0.0172(2) Uani 1 1 d . .
Si6 Si 0.58219(9) -0.03230(6) 0.68320(6) 0.0221(3) Uani 1 1 d . .
Si7 Si 0.48522(9) 0.72282(6) 0.75659(5) 0.0213(3) Uani 1 1 d . .
Si8 Si 0.15105(9) 0.74384(7) 0.82483(6) 0.0249(3) Uani 1 1 d . .
Si9 Si 0.37159(9) 0.71856(6) 0.99315(5) 0.0200(2) Uani 1 1 d . .
Si10 Si 0.12597(8) 0.47534(6) 0.83648(5) 0.0194(2) Uani 1 1 d . .
Si11 Si 0.44626(9) 0.44036(6) 0.83293(5) 0.0233(3) Uani 1 1 d . .
Si12 Si 0.23177(8) 0.52141(6) 0.65340(5) 0.0191(2) Uani 1 1 d . .
P1 P 0.95847(8) 0.27998(6) 0.62929(5) 0.0232(2) Uani 1 1 d . .
P2 P 0.62512(11) 0.64189(10) 0.98015(7) 0.0484(4) Uani 1 1 d . .
Ni1 Ni 0.83216(4) 0.25972(3) 0.56037(2) 0.02036(12) Uani 1 1 d . .
Ni2 Ni 0.70678(5) 0.65765(4) 0.91855(3) 0.04446(18) Uani 1 1 d . .
Th1 Th 0.83080(2) 0.08075(2) 0.68547(2) 0.01170(4) Uani 1 1 d . .
Th2 Th 0.34547(2) 0.61082(2) 0.82912(2) 0.01278(4) Uani 1 1 d . .

loop_
_atom_site_aniso_label
_atom_site_aniso_U_11
_atom_site_aniso_U_22
_atom_site_aniso_U_33
_atom_site_aniso_U_23
_atom_site_aniso_U_13
_atom_site_aniso_U_12
C1 0.019(2) 0.019(2) 0.014(2) 0.0027(16) 0.0077(17) 0.0075(17)
C2 0.025(3) 0.027(2) 0.029(3) 0.011(2) -0.001(2) -0.003(2)
C3 0.021(2) 0.032(3) 0.037(3) 0.014(2) 0.005(2) 0.004(2)
C4 0.036(3) 0.047(3) 0.056(4) 0.022(3) 0.009(3) 0.022(3)
C5 0.049(4) 0.035(3) 0.056(4) 0.023(3) 0.005(3) 0.016(3)
C6 0.040(3) 0.022(2) 0.046(3) 0.019(2) 0.003(2) 0.002(2)
C7 0.039(3) 0.033(3) 0.030(3) 0.021(2) 0.008(2) -0.003(2)
C8 0.050(3) 0.045(3) 0.026(3) 0.017(2) 0.011(2) 0.005(3)
C9 0.045(3) 0.039(3) 0.025(3) 0.010(2) 0.000(2) 0.001(2)
C10 0.026(3) 0.025(2) 0.030(3) 0.013(2) -0.004(2) -0.0001(19)
C11 0.059(4) 0.048(3) 0.025(3) 0.017(2) 0.020(3) 0.038(3)
C12 0.104(6) 0.027(3) 0.028(3) -0.002(2) -0.022(3) 0.009(3)
C13 0.016(2) 0.015(2) 0.019(2) 0.0040(17) 0.0065(17) 0.0011(16)
C14 0.038(3) 0.016(2) 0.019(2) 0.0075(17) 0.011(2) 0.0128(19)
C15 0.056(3) 0.022(2) 0.038(3) 0.016(2) 0.029(3) 0.016(2)
C16 0.070(4) 0.030(3) 0.040(3) 0.019(2) 0.038(3) 0.028(3)
C17 0.066(4) 0.025(3) 0.029(3) 0.006(2) 0.023(3) 0.028(3)
C18 0.048(3) 0.017(2) 0.027(2) 0.0026(19) 0.005(2) 0.010(2)
C19 0.032(3) 0.019(2) 0.023(2) 0.0039(18) 0.008(2) 0.0101(19)
C20 0.041(3) 0.052(4) 0.083(5) 0.047(4) 0.020(3) 0.026(3)
C21 0.053(4) 0.029(3) 0.044(3) 0.020(2) 0.014(3) 0.007(2)
C22 0.097(6) 0.030(3) 0.039(3) 0.014(3) -0.019(3) 0.010(3)
C23 0.035(3) 0.032(3) 0.022(2) 0.010(2) 0.016(2) 0.017(2)
C24 0.020(2) 0.031(3) 0.049(3) 0.017(2) 0.012(2) 0.005(2)
C25 0.034(3) 0.037(3) 0.033(3) 0.017(2) 0.013(2) 0.022(2)
C26 0.014(2) 0.015(2) 0.018(2) 0.0032(16) 0.0033(17) 0.0026(16)
C27 0.015(2) 0.033(3) 0.017(2) 0.0029(19) 0.0064(18) 0.0007(19)
C28 0.027(3) 0.035(3) 0.032(3) -0.005(2) 0.007(2) -0.002(2)
C29 0.031(3) 0.055(4) 0.038(3) -0.020(3) 0.006(3) -0.012(3)
C30 0.017(3) 0.084(5) 0.033(3) -0.006(3) 0.000(2) 0.004(3)
C31 0.019(3) 0.080(5) 0.034(3) 0.016(3) 0.004(2) 0.017(3)
C32 0.019(2) 0.046(3) 0.030(3) 0.012(2) 0.005(2) 0.008(2)
C33 0.028(3) 0.060(4) 0.023(3) 0.008(2) 0.013(2) -0.001(2)
C34 0.038(3) 0.042(3) 0.020(2) 0.001(2) 0.009(2) 0.008(2)
C35 0.040(3) 0.050(3) 0.018(2) 0.009(2) 0.003(2) 0.012(3)
C36 0.024(2) 0.018(2) 0.024(2) -0.0003(18) 0.0071(19) -0.0051(18)
C37 0.028(3) 0.018(2) 0.028(2) -0.0045(18) 0.013(2) 0.0021(19)
C38 0.034(3) 0.028(3) 0.040(3) 0.015(2) 0.006(2) 0.008(2)
C39 0.014(2) 0.016(2) 0.0118(19) 0.0030(16) 0.0020(16) 0.0017(16)
C40 0.013(2) 0.0120(19) 0.019(2) 0.0003(16) 0.0030(17) -0.0025(15)
C41 0.015(2) 0.018(2) 0.023(2) 0.0033(17) 0.0043(18) 0.0007(17)
C42 0.021(2) 0.023(2) 0.027(2) 0.0030(19) 0.0119(19) 0.0010(18)
C43 0.016(2) 0.022(2) 0.042(3) 0.004(2) 0.011(2) 0.0034(18)
C44 0.017(2) 0.023(2) 0.040(3) 0.010(2) 0.002(2) 0.0058(18)
C45 0.019(2) 0.020(2) 0.025(2) 0.0073(18) 0.0049(18) 0.0023(17)
C46 0.044(3) 0.021(2) 0.044(3) 0.012(2) 0.013(3) 0.000(2)
C47 0.030(3) 0.019(2) 0.040(3) 0.001(2) 0.012(2) -0.004(2)
C48 0.019(2) 0.022(2) 0.044(3) -0.003(2) 0.005(2) -0.0074(19)
C50 0.026(3) 0.032(3) 0.033(3) -0.003(2) 0.011(2) 0.004(2)
C51 0.047(4) 0.059(4) 0.050(4) 0.030(3) 0.011(3) 0.009(3)
C52 0.046(3) 0.055(4) 0.038(3) 0.016(3) 0.013(3) 0.016(3)
C53 0.043(4) 0.076(5) 0.055(4) 0.033(3) 0.022(3) 0.021(3)
C54 0.036(3) 0.073(5) 0.066(4) 0.035(4) 0.016(3) 0.013(3)
C55 0.028(3) 0.073(5) 0.052(4) 0.024(3) -0.002(3) 0.005(3)
C56 0.033(3) 0.074(5) 0.057(4) 0.011(4) -0.008(3) -0.014(3)
C57 0.048(4) 0.063(5) 0.079(5) 0.012(4) 0.009(4) -0.010(3)
C58 0.041(4) 0.075(5) 0.071(5) 0.034(4) 0.013(3) 0.011(3)
C59 0.030(3) 0.027(3) 0.039(3) 0.010(2) 0.004(2) -0.003(2)
C60 0.028(3) 0.026(2) 0.032(3) 0.007(2) 0.012(2) 0.003(2)
C61 0.035(3) 0.032(3) 0.029(3) 0.014(2) 0.010(2) 0.000(2)
C62 0.023(2) 0.014(2) 0.0126(19) 0.0044(16) 0.0007(17) 0.0029(17)
C63 0.024(2) 0.017(2) 0.026(2) 0.0106(18) 0.0102(19) 0.0070(18)
C64 0.031(3) 0.021(2) 0.023(2) 0.0080(18) 0.007(2) 0.0097(19)
C65 0.033(3) 0.029(3) 0.031(3) 0.020(2) 0.012(2) 0.015(2)
C66 0.039(3) 0.019(2) 0.051(3) 0.023(2) 0.024(3) 0.016(2)
C67 0.033(3) 0.017(2) 0.045(3) 0.007(2) 0.013(2) 0.004(2)
C68 0.029(3) 0.018(2) 0.029(2) 0.0092(19) 0.005(2) 0.0047(19)
C69 0.025(3) 0.032(3) 0.046(3) 0.020(2) 0.016(2) 0.013(2)
C70 0.047(3) 0.027(3) 0.065(4) 0.019(3) 0.030(3) 0.019(2)
C71 0.024(3) 0.053(3) 0.052(3) 0.028(3) 0.005(2) 0.014(2)
C72 0.039(3) 0.025(3) 0.033(3) 0.001(2) 0.013(2) -0.010(2)
C73 0.042(3) 0.031(3) 0.032(3) -0.007(2) 0.017(2) 0.000(2)
C74 0.044(3) 0.033(3) 0.031(3) 0.004(2) -0.011(2) -0.002(2)
C75 0.014(2) 0.0140(19) 0.018(2) 0.0058(16) 0.0025(16) 0.0043(16)
C76 0.020(2) 0.0125(19) 0.016(2) 0.0016(16) 0.0025(17) -0.0047(16)
C77 0.028(3) 0.018(2) 0.027(2) 0.0073(18) 0.012(2) 0.0003(18)
C78 0.032(3) 0.024(2) 0.033(3) 0.002(2) 0.017(2) 0.000(2)
C79 0.033(3) 0.044(3) 0.019(2) 0.008(2) 0.009(2) -0.005(2)
C80 0.033(3) 0.047(3) 0.024(3) 0.020(2) -0.001(2) -0.001(2)
C81 0.020(2) 0.035(3) 0.023(2) 0.010(2) 0.0025(19) 0.001(2)
C82 0.051(3) 0.026(3) 0.029(3) -0.001(2) 0.016(2) -0.017(2)
C83 0.029(3) 0.029(3) 0.106(6) 0.000(3) -0.028(3) 0.002(2)
C84 0.039(3) 0.022(2) 0.024(2) -0.0020(19) 0.010(2) -0.012(2)
C85 0.046(3) 0.036(3) 0.024(3) 0.012(2) 0.003(2) 0.018(2)
C86 0.038(3) 0.044(3) 0.034(3) 0.009(2) 0.003(2) 0.023(3)
C87 0.065(4) 0.023(3) 0.038(3) 0.009(2) -0.009(3) 0.014(3)
C88 0.015(2) 0.0123(19) 0.016(2) 0.0032(16) 0.0022(16) -0.0009(16)
C89 0.027(2) 0.016(2) 0.013(2) 0.0039(16) 0.0025(18) 0.0080(18)
C90 0.032(3) 0.021(2) 0.019(2) 0.0030(18) 0.0031(19) 0.0065(19)
C91 0.034(3) 0.035(3) 0.027(3) 0.009(2) 0.013(2) 0.015(2)
C92 0.055(3) 0.023(2) 0.020(2) 0.0014(19) 0.013(2) 0.017(2)
C93 0.051(3) 0.016(2) 0.019(2) 0.0004(18) 0.006(2) 0.004(2)
C94 0.031(3) 0.017(2) 0.018(2) 0.0039(17) 0.0048(19) 0.0015(18)
C95 0.039(3) 0.042(3) 0.020(2) 0.014(2) 0.006(2) 0.009(2)
C96 0.027(3) 0.033(3) 0.024(2) 0.009(2) -0.006(2) -0.005(2)
C97 0.038(3) 0.026(2) 0.025(2) 0.010(2) -0.006(2) 0.006(2)
C100 0.093(7) 0.162(11) 0.086(7) 0.066(8) 0.009(6) -0.005(7)
C101 0.126(11) 0.37(3) 0.085(9) 0.027(12) 0.025(8) 0.151(14)
C102 0.086(7) 0.111(8) 0.117(8) 0.061(7) 0.016(6) 0.031(6)
C103 0.066(5) 0.056(5) 0.123(8) 0.004(5) 0.021(5) 0.001(4)
C104 0.127(10) 0.157(12) 0.102(8) 0.035(8) 0.044(8) 0.005(9)
C105 0.189(14) 0.086(8) 0.167(12) 0.009(8) 0.098(11) -0.030(8)
C110 0.045(4) 0.052(4) 0.071(5) 0.008(3) 0.011(3) 0.004(3)
C111 0.127(8) 0.060(5) 0.059(5) 0.007(4) 0.025(5) -0.004(5)
C112 0.074(5) 0.053(4) 0.045(4) 0.015(3) 0.008(3) 0.002(3)
N1 0.030(2) 0.0125(17) 0.0123(17) 0.0030(13) 0.0022(15) 0.0078(15)
N2 0.0201(19) 0.0146(17) 0.0189(18) 0.0056(14) 0.0036(15) 0.0040(14)
N3 0.0136(18) 0.0174(17) 0.0187(18) 0.0037(14) 0.0047(14) 0.0046(14)
N4 0.0151(18) 0.0234(19) 0.0138(17) 0.0030(14) 0.0013(14) 0.0025(14)
N5 0.0133(17) 0.0139(17) 0.0168(17) 0.0014(14) 0.0057(14) 0.0020(13)
N6 0.0152(18) 0.0144(17) 0.0216(18) 0.0007(14) 0.0064(15) -0.0006(14)
N7 0.0199(19) 0.0139(17) 0.0200(18) 0.0065(14) 0.0036(15) 0.0025(14)
N8 0.0209(19) 0.0162(18) 0.0227(19) 0.0089(15) 0.0034(15) 0.0058(15)
N9 0.0150(18) 0.0145(17) 0.0157(17) 0.0033(14) 0.0037(14) 0.0009(14)
N10 0.0169(18) 0.0144(17) 0.0172(18) 0.0038(14) 0.0043(14) 0.0020(14)
N11 0.0182(18) 0.0132(17) 0.0157(17) 0.0013(14) -0.0002(14) 0.0042(14)
N12 0.0170(18) 0.0131(16) 0.0133(17) 0.0025(13) 0.0001(14) 0.0003(14)
O1 0.0199(15) 0.0154(14) 0.0179(14) 0.0070(12) 0.0067(12) 0.0043(12)
O2 0.0125(15) 0.0269(17) 0.0266(17) 0.0071(13) -0.0013(13) 0.0039(12)
Si1 0.0497(9) 0.0168(6) 0.0132(6) 0.0013(5) -0.0010(6) 0.0117(6)
Si2 0.0343(7) 0.0170(6) 0.0255(7) 0.0105(5) -0.0003(6) 0.0054(5)
Si3 0.0170(6) 0.0204(6) 0.0235(6) 0.0093(5) 0.0102(5) 0.0086(5)
Si4 0.0178(6) 0.0354(7) 0.0128(6) 0.0039(5) 0.0033(5) 0.0045(5)
Si5 0.0193(6) 0.0118(5) 0.0189(6) 0.0015(4) 0.0064(5) 0.0018(4)
Si6 0.0192(6) 0.0138(6) 0.0303(7) 0.0021(5) 0.0084(5) -0.0020(5)
Si7 0.0228(6) 0.0169(6) 0.0243(6) 0.0074(5) 0.0060(5) 0.0002(5)
Si8 0.0238(7) 0.0223(6) 0.0354(7) 0.0148(6) 0.0099(6) 0.0110(5)
Si9 0.0240(6) 0.0156(6) 0.0164(6) 0.0012(5) 0.0036(5) -0.0007(5)
Si10 0.0161(6) 0.0165(6) 0.0211(6) 0.0023(5) 0.0011(5) -0.0014(5)
Si11 0.0322(7) 0.0179(6) 0.0177(6) 0.0035(5) -0.0010(5) 0.0117(5)
Si12 0.0215(6) 0.0184(6) 0.0149(6) 0.0054(5) -0.0006(5) 0.0017(5)
P1 0.0228(6) 0.0202(6) 0.0245(6) 0.0058(5) 0.0048(5) -0.0006(5)
P2 0.0351(8) 0.0673(11) 0.0348(8) 0.0072(7) 0.0036(7) 0.0058(7)
Ni1 0.0226(3) 0.0196(3) 0.0199(3) 0.0079(2) 0.0045(2) 0.0041(2)
Ni2 0.0292(4) 0.0521(5) 0.0463(4) 0.0124(4) 0.0023(3) 0.0020(3)
Th1 0.01213(8) 0.01150(7) 0.01079(7) 0.00175(5) 0.00331(6) 0.00236(5)
Th2 0.01486(8) 0.00986(7) 0.01299(8) 0.00317(5) 0.00226(6) 0.00228(5)

loop_
_atom_type_symbol
_atom_type_description
_atom_type_scat_dispersion_real
_atom_type_scat_dispersion_imag
_atom_type_scat_source
C C 0.0033 0.0016 'International Tables Vol C Tables 4.2.6.8 and 6.1.1.4'
H H 0.0000 0.0000 'International Tables Vol C Tables 4.2.6.8 and 6.1.1.4'
N N 0.0061 0.0033 'International Tables Vol C Tables 4.2.6.8 and 6.1.1.4'
O O 0.0106 0.0060 'International Tables Vol C Tables 4.2.6.8 and 6.1.1.4'
Si Si 0.0817 0.0704 'International Tables Vol C Tables 4.2.6.8 and 6.1.1.4'
P P 0.1023 0.0942 'International Tables Vol C Tables 4.2.6.8 and 6.1.1.4'
Ni Ni 0.3393 1.1124 'International Tables Vol C Tables 4.2.6.8 and 6.1.1.4'
Th Th -7.2400 8.8979 'International Tables Vol C Tables 4.2.6.8 and 6.1.1.4'

loop_
_geom_angle_atom_site_label_1
_geom_angle_atom_site_label_2
_geom_angle_atom_site_label_3
_geom_angle
_geom_angle_site_symmetry_1
_geom_angle_site_symmetry_3
O1 C1 P1 148.1(3) . .
O1 C1 Ni1 136.9(3) . .
P1 C1 Ni1 74.93(17) . .
C3 C2 C9 125.9(5) . .
C3 C2 Ni1 69.9(3) . .
C9 C2 Ni1 110.0(3) . .
C3 C2 H2 114.1 . .
C9 C2 H2 114.1 . .
Ni1 C2 H2 114.1 . .
C2 C3 C4 126.2(5) . .
C2 C3 Ni1 71.9(3) . .
C4 C3 Ni1 106.9(3) . .
C2 C3 H3 114.3 . .
C4 C3 H3 114.3 . .
Ni1 C3 H3 114.3 . .
C3 C4 C5 113.6(5) . .
C3 C4 H4A 108.8 . .
C5 C4 H4A 108.8 . .
C3 C4 H4B 108.8 . .
C5 C4 H4B 108.8 . .
H4A C4 H4B 107.7 . .
C6 C5 C4 112.4(4) . .
C6 C5 H5A 109.1 . .
C4 C5 H5A 109.1 . .
C6 C5 H5B 109.1 . .
C4 C5 H5B 109.1 . .
H5A C5 H5B 107.9 . .
C7 C6 C5 125.5(5) . .
C7 C6 Ni1 70.5(3) . .
C5 C6 Ni1 109.0(3) . .
C7 C6 H6 114.3 . .
C5 C6 H6 114.3 . .
Ni1 C6 H6 114.3 . .
C6 C7 C8 126.1(5) . .
C6 C7 Ni1 72.9(3) . .
C8 C7 Ni1 104.5(3) . .
C6 C7 H7 114.6 . .
C8 C7 H7 114.6 . .
Ni1 C7 H7 114.6 . .
C7 C8 C9 113.9(4) . .
C7 C8 H8A 108.8 . .
C9 C8 H8A 108.8 . .
C7 C8 H8B 108.8 . .
C9 C8 H8B 108.8 . .
H8A C8 H8B 107.7 . .
C2 C9 C8 113.4(4) . .
C2 C9 H9A 108.9 . .
C8 C9 H9A 108.9 . .
C2 C9 H9B 108.9 . .
C8 C9 H9B 108.9 . .
H9A C9 H9B 107.7 . .
Si1 C10 H10A 109.5 . .
Si1 C10 H10B 109.5 . .
H10A C10 H10B 109.5 . .
Si1 C10 H10C 109.5 . .
H10A C10 H10C 109.5 . .
H10B C10 H10C 109.5 . .
Si1 C11 H11A 109.5 . .
Si1 C11 H11B 109.5 . .
H11A C11 H11B 109.5 . .
Si1 C11 H11C 109.5 . .
H11A C11 H11C 109.5 . .
H11B C11 H11C 109.5 . .
Si1 C12 H12A 109.5 . .
Si1 C12 H12B 109.5 . .
H12A C12 H12B 109.5 . .
Si1 C12 H12C 109.5 . .
H12A C12 H12C 109.5 . .
H12B C12 H12C 109.5 . .
N1 C13 N2 118.3(4) . .
N1 C13 C14 121.4(4) . .
N2 C13 C14 120.3(4) . .
N1 C13 Th1 57.2(2) . .
N2 C13 Th1 62.2(2) . .
C14 C13 Th1 167.2(3) . .
C15 C14 C19 119.3(4) . .
C15 C14 C13 119.3(4) . .
C19 C14 C13 121.4(4) . .
C14 C15 C16 120.6(5) . .
C14 C15 H15 119.7 . .
C16 C15 H15 119.7 . .
C17 C16 C15 119.6(5) . .
C17 C16 H16 120.2 . .
C15 C16 H16 120.2 . .
C18 C17 C16 120.1(4) . .
C18 C17 H17 119.9 . .
C16 C17 H17 119.9 . .
C17 C18 C19 120.4(5) . .
C17 C18 H18 119.8 . .
C19 C18 H18 119.8 . .
C18 C19 C14 120.0(5) . .
C18 C19 H19 120.0 . .
C14 C19 H19 120.0 . .
Si2 C20 H20A 109.5 . .
Si2 C20 H20B 109.5 . .
H20A C20 H20B 109.5 . .
Si2 C20 H20C 109.5 . .
H20A C20 H20C 109.5 . .
H20B C20 H20C 109.5 . .
Si2 C21 H21A 109.5 . .
Si2 C21 H21B 109.5 . .
H21A C21 H21B 109.5 . .
Si2 C21 H21C 109.5 . .
H21A C21 H21C 109.5 . .
H21B C21 H21C 109.5 . .
Si2 C22 H22A 109.5 . .
Si2 C22 H22B 109.5 . .
H22A C22 H22B 109.5 . .
Si2 C22 H22C 109.5 . .
H22A C22 H22C 109.5 . .
H22B C22 H22C 109.5 . .
Si3 C23 H23A 109.5 . .
Si3 C23 H23B 109.5 . .
H23A C23 H23B 109.5 . .
Si3 C23 H23C 109.5 . .
H23A C23 H23C 109.5 . .
H23B C23 H23C 109.5 . .
Si3 C24 H24A 109.5 . .
Si3 C24 H24B 109.5 . .
H24A C24 H24B 109.5 . .
Si3 C24 H24C 109.5 . .
H24A C24 H24C 109.5 . .
H24B C24 H24C 109.5 . .
Si3 C25 H25A 109.5 . .
Si3 C25 H25B 109.5 . .
H25A C25 H25B 109.5 . .
Si3 C25 H25C 109.5 . .
H25A C25 H25C 109.5 . .
H25B C25 H25C 109.5 . .
N3 C26 N4 118.3(4) . .
N3 C26 C27 120.5(4) . .
N4 C26 C27 121.2(4) . .
N3 C26 Th1 57.7(2) . .
N4 C26 Th1 60.7(2) . .
C27 C26 Th1 175.5(3) . .
C32 C27 C28 119.4(4) . .
C32 C27 C26 120.5(4) . .
C28 C27 C26 120.1(4) . .
C27 C28 C29 119.9(5) . .
C27 C28 H28 120.0 . .
C29 C28 H28 120.0 . .
C30 C29 C28 119.9(6) . .
C30 C29 H29 120.1 . .
C28 C29 H29 120.1 . .
C29 C30 C31 121.0(5) . .
C29 C30 H30 119.5 . .
C31 C30 H30 119.5 . .
C30 C31 C32 119.7(6) . .
C30 C31 H31 120.1 . .
C32 C31 H31 120.1 . .
C27 C32 C31 120.1(5) . .
C27 C32 H32 120.0 . .
C31 C32 H32 120.0 . .
Si4 C33 H33A 109.5 . .
Si4 C33 H33B 109.5 . .
H33A C33 H33B 109.5 . .
Si4 C33 H33C 109.5 . .
H33A C33 H33C 109.5 . .
H33B C33 H33C 109.5 . .
Si4 C34 H34A 109.5 . .
Si4 C34 H34B 109.5 . .
H34A C34 H34B 109.5 . .
Si4 C34 H34C 109.5 . .
H34A C34 H34C 109.5 . .
H34B C34 H34C 109.5 . .
Si4 C35 H35A 109.5 . .
Si4 C35 H35B 109.5 . .
H35A C35 H35B 109.5 . .
Si4 C35 H35C 109.5 . .
H35A C35 H35C 109.5 . .
H35B C35 H35C 109.5 . .
Si5 C36 H36A 109.5 . .
Si5 C36 H36B 109.5 . .
H36A C36 H36B 109.5 . .
Si5 C36 H36C 109.5 . .
H36A C36 H36C 109.5 . .
H36B C36 H36C 109.5 . .
Si5 C37 H37A 109.5 . .
Si5 C37 H37B 109.5 . .
H37A C37 H37B 109.5 . .
Si5 C37 H37C 109.5 . .
H37A C37 H37C 109.5 . .
H37B C37 H37C 109.5 . .
Si5 C38 H38A 109.5 . .
Si5 C38 H38B 109.5 . .
H38A C38 H38B 109.5 . .
Si5 C38 H38C 109.5 . .
H38A C38 H38C 109.5 . .
H38B C38 H38C 109.5 . .
N5 C39 N6 118.0(4) . .
N5 C39 C40 121.4(3) . .
N6 C39 C40 120.6(3) . .
N5 C39 Th1 57.1(2) . .
N6 C39 Th1 61.0(2) . .
C40 C39 Th1 177.7(3) . .
C41 C40 C45 119.8(4) . .
C41 C40 C39 119.9(4) . .
C45 C40 C39 120.2(4) . .
C40 C41 C42 120.1(4) . .
C40 C41 H41 120.0 . .
C42 C41 H41 120.0 . .
C43 C42 C41 119.8(4) . .
C43 C42 H42 120.1 . .
C41 C42 H42 120.1 . .
C44 C43 C42 120.0(4) . .
C44 C43 H43 120.0 . .
C42 C43 H43 120.0 . .
C43 C44 C45 120.5(4) . .
C43 C44 H44 119.7 . .
C45 C44 H44 119.7 . .
C44 C45 C40 119.8(4) . .
C44 C45 H45 120.1 . .
C40 C45 H45 120.1 . .
Si6 C46 H46A 109.5 . .
Si6 C46 H46B 109.5 . .
H46A C46 H46B 109.5 . .
Si6 C46 H46C 109.5 . .
H46A C46 H46C 109.5 . .
H46B C46 H46C 109.5 . .
Si6 C47 H47A 109.5 . .
Si6 C47 H47B 109.5 . .
H47A C47 H47B 109.5 . .
Si6 C47 H47C 109.5 . .
H47A C47 H47C 109.5 . .
H47B C47 H47C 109.5 . .
Si6 C48 H48A 109.5 . .
Si6 C48 H48B 109.5 . .
H48A C48 H48B 109.5 . .
Si6 C48 H48C 109.5 . .
H48A C48 H48C 109.5 . .
H48B C48 H48C 109.5 . .
O2 C50 P2 145.7(4) . .
O2 C50 Ni2 140.1(4) . .
P2 C50 Ni2 74.1(2) . .
C52 C51 C58 125.2(6) . .
C52 C51 Ni2 69.1(3) . .
C58 C51 Ni2 111.1(4) . .
C52 C51 H51 114.2 . .
C58 C51 H51 114.2 . .
Ni2 C51 H51 114.2 . .
C51 C52 C53 124.8(6) . .
C51 C52 Ni2 72.1(4) . .
C53 C52 Ni2 107.9(4) . .
C51 C52 H52 114.5 . .
C53 C52 H52 114.5 . .
Ni2 C52 H52 114.5 . .
C52 C53 C54 113.8(6) . .
C52 C53 H53A 108.8 . .
C54 C53 H53A 108.8 . .
C52 C53 H53B 108.8 . .
C54 C53 H53B 108.8 . .
H53A C53 H53B 107.7 . .
C55 C54 C53 113.4(5) . .
C55 C54 H54A 108.9 . .
C53 C54 H54A 108.9 . .
C55 C54 H54B 108.9 . .
C53 C54 H54B 108.9 . .
H54A C54 H54B 107.7 . .
C56 C55 C54 124.7(6) . .
C56 C55 Ni2 70.1(4) . .
C54 C55 Ni2 108.7(4) . .
C56 C55 H55 114.8 . .
C54 C55 H55 114.8 . .
Ni2 C55 H55 114.8 . .
C55 C56 C57 124.5(7) . .
C55 C56 Ni2 72.7(4) . .
C57 C56 Ni2 105.5(4) . .
C55 C56 H56 115.0 . .
C57 C56 H56 115.0 . .
Ni2 C56 H56 115.0 . .
C58 C57 C56 115.1(6) . .
C58 C57 H57A 108.5 . .
C56 C57 H57A 108.5 . .
C58 C57 H57B 108.5 . .
C56 C57 H57B 108.5 . .
H57A C57 H57B 107.5 . .
C57 C58 C51 112.6(6) . .
C57 C58 H58A 109.1 . .
C51 C58 H58A 109.1 . .
C57 C58 H58B 109.1 . .
C51 C58 H58B 109.1 . .
H58A C58 H58B 107.8 . .
Si7 C59 H59A 109.5 . .
Si7 C59 H59B 109.5 . .
H59A C59 H59B 109.5 . .
Si7 C59 H59C 109.5 . .
H59A C59 H59C 109.5 . .
H59B C59 H59C 109.5 . .
Si7 C60 H60A 109.5 . .
Si7 C60 H60B 109.5 . .
H60A C60 H60B 109.5 . .
Si7 C60 H60C 109.5 . .
H60A C60 H60C 109.5 . .
H60B C60 H60C 109.5 . .
Si7 C61 H61A 109.5 . .
Si7 C61 H61B 109.5 . .
H61A C61 H61B 109.5 . .
Si7 C61 H61C 109.5 . .
H61A C61 H61C 109.5 . .
H61B C61 H61C 109.5 . .
N8 C62 N7 118.3(4) . .
N8 C62 C63 121.4(4) . .
N7 C62 C63 120.3(4) . .
N8 C62 Th2 62.7(2) . .
N7 C62 Th2 56.4(2) . .
C63 C62 Th2 169.3(3) . .
C68 C63 C64 119.0(4) . .
C68 C63 C62 120.3(4) . .
C64 C63 C62 120.7(4) . .
C65 C64 C63 120.2(4) . .
C65 C64 H64 119.9 . .
C63 C64 H64 119.9 . .
C66 C65 C64 120.1(4) . .
C66 C65 H65 119.9 . .
C64 C65 H65 119.9 . .
C65 C66 C67 120.2(4) . .
C65 C66 H66 119.9 . .
C67 C66 H66 119.9 . .
C68 C67 C66 119.9(5) . .
C68 C67 H67 120.0 . .
C66 C67 H67 120.0 . .
C67 C68 C63 120.5(4) . .
C67 C68 H68 119.7 . .
C63 C68 H68 119.7 . .
Si8 C69 H69A 109.5 . .
Si8 C69 H69B 109.5 . .
H69A C69 H69B 109.5 . .
Si8 C69 H69C 109.5 . .
H69A C69 H69C 109.5 . .
H69B C69 H69C 109.5 . .
Si8 C70 H70A 109.5 . .
Si8 C70 H70B 109.5 . .
H70A C70 H70B 109.5 . .
Si8 C70 H70C 109.5 . .
H70A C70 H70C 109.5 . .
H70B C70 H70C 109.5 . .
Si8 C71 H71A 109.5 . .
Si8 C71 H71B 109.5 . .
H71A C71 H71B 109.5 . .
Si8 C71 H71C 109.5 . .
H71A C71 H71C 109.5 . .
H71B C71 H71C 109.5 . .
Si9 C72 H72A 109.5 . .
Si9 C72 H72B 109.5 . .
H72A C72 H72B 109.5 . .
Si9 C72 H72C 109.5 . .
H72A C72 H72C 109.5 . .
H72B C72 H72C 109.5 . .
Si9 C73 H73A 109.5 . .
Si9 C73 H73B 109.5 . .
H73A C73 H73B 109.5 . .
Si9 C73 H73C 109.5 . .
H73A C73 H73C 109.5 . .
H73B C73 H73C 109.5 . .
Si9 C74 H74A 109.5 . .
Si9 C74 H74B 109.5 . .
H74A C74 H74B 109.5 . .
Si9 C74 H74C 109.5 . .
H74A C74 H74C 109.5 . .
H74B C74 H74C 109.5 . .
N10 C75 N9 118.2(4) . .
N10 C75 C76 121.1(4) . .
N9 C75 C76 120.6(4) . .
N10 C75 Th2 61.4(2) . .
N9 C75 Th2 57.3(2) . .
C76 C75 Th2 171.7(3) . .
C81 C76 C77 118.9(4) . .
C81 C76 C75 120.5(4) . .
C77 C76 C75 120.6(4) . .
C78 C77 C76 120.6(4) . .
C78 C77 H77 119.7 . .
C76 C77 H77 119.7 . .
C77 C78 C79 120.0(5) . .
C77 C78 H78 120.0 . .
C79 C78 H78 120.0 . .
C80 C79 C78 119.7(4) . .
C80 C79 H79 120.2 . .
C78 C79 H79 120.2 . .
C79 C80 C81 120.4(5) . .
C79 C80 H80 119.8 . .
C81 C80 H80 119.8 . .
C76 C81 C80 120.3(5) . .
C76 C81 H81 119.8 . .
C80 C81 H81 119.8 . .
Si10 C82 H82A 109.5 . .
Si10 C82 H82B 109.5 . .
H82A C82 H82B 109.5 . .
Si10 C82 H82C 109.5 . .
H82A C82 H82C 109.5 . .
H82B C82 H82C 109.5 . .
Si10 C83 H83A 109.5 . .
Si10 C83 H83B 109.5 . .
H83A C83 H83B 109.5 . .
Si10 C83 H83C 109.5 . .
H83A C83 H83C 109.5 . .
H83B C83 H83C 109.5 . .
Si10 C84 H84A 109.5 . .
Si10 C84 H84B 109.5 . .
H84A C84 H84B 109.5 . .
Si10 C84 H84C 109.5 . .
H84A C84 H84C 109.5 . .
H84B C84 H84C 109.5 . .
Si11 C85 H85A 109.5 . .
Si11 C85 H85B 109.5 . .
H85A C85 H85B 109.5 . .
Si11 C85 H85C 109.5 . .
H85A C85 H85C 109.5 . .
H85B C85 H85C 109.5 . .
Si11 C86 H86A 109.5 . .
Si11 C86 H86B 109.5 . .
H86A C86 H86B 109.5 . .
Si11 C86 H86C 109.5 . .
H86A C86 H86C 109.5 . .
H86B C86 H86C 109.5 . .
Si11 C87 H87A 109.5 . .
Si11 C87 H87B 109.5 . .
H87A C87 H87B 109.5 . .
Si11 C87 H87C 109.5 . .
H87A C87 H87C 109.5 . .
H87B C87 H87C 109.5 . .
N12 C88 N11 118.2(4) . .
N12 C88 C89 122.6(4) . .
N11 C88 C89 119.2(4) . .
N12 C88 Th2 62.2(2) . .
N11 C88 Th2 57.1(2) . .
C89 C88 Th2 166.9(3) . .
C90 C89 C94 119.0(4) . .
C90 C89 C88 119.5(4) . .
C94 C89 C88 121.4(4) . .
C89 C90 C91 120.4(4) . .
C89 C90 H90 119.8 . .
C91 C90 H90 119.8 . .
C92 C91 C90 120.1(5) . .
C92 C91 H91 120.0 . .
C90 C91 H91 120.0 . .
C93 C92 C91 119.8(4) . .
C93 C92 H92 120.1 . .
C91 C92 H92 120.1 . .
C92 C93 C94 120.5(4) . .
C92 C93 H93 119.7 . .
C94 C93 H93 119.7 . .
C93 C94 C89 120.2(4) . .
C93 C94 H94 119.9 . .
C89 C94 H94 119.9 . .
Si12 C95 H95A 109.5 . .
Si12 C95 H95B 109.5 . .
H95A C95 H95B 109.5 . .
Si12 C95 H95C 109.5 . .
H95A C95 H95C 109.5 . .
H95B C95 H95C 109.5 . .
Si12 C96 H96A 109.5 . .
Si12 C96 H96B 109.5 . .
H96A C96 H96B 109.5 . .
Si12 C96 H96C 109.5 . .
H96A C96 H96C 109.5 . .
H96B C96 H96C 109.5 . .
Si12 C97 H97A 109.5 . .
Si12 C97 H97B 109.5 . .
H97A C97 H97B 109.5 . .
Si12 C97 H97C 109.5 . .
H97A C97 H97C 109.5 . .
H97B C97 H97C 109.5 . .
C101 C100 H10D 109.5 . .
C101 C100 H10E 109.5 . .
H10D C100 H10E 109.5 . .
C101 C100 H10F 109.5 . .
H10D C100 H10F 109.5 . .
H10E C100 H10F 109.5 . .
C100 C101 C102 122.3(13) . .
C100 C101 H10G 106.7 . .
C102 C101 H10G 106.7 . .
C100 C101 H10H 106.7 . .
C102 C101 H10H 106.7 . .
H10G C101 H10H 106.6 . .
C103 C102 C101 109.3(11) . .
C103 C102 H10I 109.8 . .
C101 C102 H10I 109.8 . .
C103 C102 H10J 109.8 . .
C101 C102 H10J 109.8 . .
H10I C102 H10J 108.3 . .
C102 C103 C104 114.9(9) . .
C102 C103 H10K 108.5 . .
C104 C103 H10K 108.5 . .
C102 C103 H10L 108.5 . .
C104 C103 H10L 108.5 . .
H10K C103 H10L 107.5 . .
C103 C104 C105 114.0(11) . .
C103 C104 H10M 108.8 . .
C105 C104 H10M 108.8 . .
C103 C104 H10N 108.8 . .
C105 C104 H10N 108.8 . .
H10M C104 H10N 107.6 . .
C104 C105 H10O 109.5 . .
C104 C105 H10P 109.5 . .
H10O C105 H10P 109.5 . .
C104 C105 H10Q 109.5 . .
H10O C105 H10Q 109.5 . .
H10P C105 H10Q 109.5 . .
C111 C110 H11D 109.5 . .
C111 C110 H11E 109.5 . .
H11D C110 H11E 109.5 . .
C111 C110 H11F 109.5 . .
H11D C110 H11F 109.5 . .
H11E C110 H11F 109.5 . .
C112 C111 C110 120.7(7) . .
C112 C111 H11G 107.1 . .
C110 C111 H11G 107.1 . .
C112 C111 H11H 107.1 . .
C110 C111 H11H 107.1 . .
H11G C111 H11H 106.8 . .
C111 C112 C112 124.3(8) . 2_666
C111 C112 H11I 106.3 . .
C112 C112 H11I 106.3 2_666 .
C111 C112 H11J 106.3 . .
C112 C112 H11J 106.3 2_666 .
H11I C112 H11J 106.4 . .
C13 N1 Si1 132.6(3) . .
C13 N1 Th1 95.8(2) . .
Si1 N1 Th1 131.57(17) . .
C13 N2 Si2 126.8(3) . .
C13 N2 Th1 90.5(2) . .
Si2 N2 Th1 141.39(18) . .
C26 N3 Si3 129.5(3) . .
C26 N3 Th1 95.3(2) . .
Si3 N3 Th1 134.93(18) . .
C26 N4 Si4 128.0(3) . .
C26 N4 Th1 92.2(2) . .
Si4 N4 Th1 139.75(18) . .
C39 N5 Si5 130.0(3) . .
C39 N5 Th1 95.9(2) . .
Si5 N5 Th1 134.08(17) . .
C39 N6 Si6 126.4(3) . .
C39 N6 Th1 91.7(2) . .
Si6 N6 Th1 141.87(18) . .
C62 N7 Si7 130.6(3) . .
C62 N7 Th2 96.7(3) . .
Si7 N7 Th2 132.29(18) . .
C62 N8 Si8 127.0(3) . .
C62 N8 Th2 90.3(2) . .
Si8 N8 Th2 141.97(19) . .
C75 N9 Si9 130.2(3) . .
C75 N9 Th2 95.4(2) . .
Si9 N9 Th2 134.28(18) . .
C75 N10 Si10 129.6(3) . .
C75 N10 Th2 91.3(2) . .
Si10 N10 Th2 138.59(18) . .
C88 N11 Si11 131.9(3) . .
C88 N11 Th2 95.6(2) . .
Si11 N11 Th2 132.24(17) . .
C88 N12 Si12 128.1(3) . .
C88 N12 Th2 90.5(2) . .
Si12 N12 Th2 140.59(18) . .
C1 O1 Th1 157.5(3) . .
C50 O2 Th2 160.8(3) . .
N1 Si1 C12 114.3(2) . .
N1 Si1 C11 110.9(2) . .
C12 Si1 C11 107.7(3) . .
N1 Si1 C10 104.1(2) . .
C12 Si1 C10 108.9(3) . .
C11 Si1 C10 111.0(2) . .
N2 Si2 C21 112.6(2) . .
N2 Si2 C22 106.6(2) . .
C21 Si2 C22 105.1(3) . .
N2 Si2 C20 114.0(2) . .
C21 Si2 C20 109.3(3) . .
C22 Si2 C20 108.8(3) . .
N3 Si3 C23 104.66(19) . .
N3 Si3 C24 113.2(2) . .
C23 Si3 C24 108.7(2) . .
N3 Si3 C25 112.3(2) . .
C23 Si3 C25 108.4(2) . .
C24 Si3 C25 109.4(2) . .
N4 Si4 C33 104.6(2) . .
N4 Si4 C35 115.1(2) . .
C33 Si4 C35 110.5(3) . .
N4 Si4 C34 113.9(2) . .
C33 Si4 C34 107.3(3) . .
C35 Si4 C34 105.2(2) . .
N5 Si5 C38 112.4(2) . .
N5 Si5 C36 105.09(18) . .
C38 Si5 C36 107.2(2) . .
N5 Si5 C37 112.24(19) . .
C38 Si5 C37 109.3(2) . .
C36 Si5 C37 110.4(2) . .
N6 Si6 C47 108.27(19) . .
N6 Si6 C46 108.6(2) . .
C47 Si6 C46 108.7(2) . .
N6 Si6 C48 115.3(2) . .
C47 Si6 C48 105.6(2) . .
C46 Si6 C48 110.3(3) . .
N7 Si7 C60 104.62(19) . .
N7 Si7 C61 113.3(2) . .
C60 Si7 C61 107.2(2) . .
N7 Si7 C59 110.2(2) . .
C60 Si7 C59 110.7(2) . .
C61 Si7 C59 110.6(2) . .
N8 Si8 C69 107.5(2) . .
N8 Si8 C71 109.7(2) . .
C69 Si8 C71 106.9(3) . .
N8 Si8 C70 116.2(2) . .
C69 Si8 C70 106.0(2) . .
C71 Si8 C70 110.1(3) . .
N9 Si9 C74 113.7(2) . .
N9 Si9 C72 104.5(2) . .
C74 Si9 C72 111.7(3) . .
N9 Si9 C73 113.6(2) . .
C74 Si9 C73 106.5(3) . .
C72 Si9 C73 106.9(2) . .
N10 Si10 C84 108.85(19) . .
N10 Si10 C83 108.3(2) . .
C84 Si10 C83 107.4(3) . .
N10 Si10 C82 115.7(2) . .
C84 Si10 C82 106.0(2) . .
C83 Si10 C82 110.3(3) . .
N11 Si11 C87 113.6(2) . .
N11 Si11 C85 103.7(2) . .
C87 Si11 C85 109.5(3) . .
N11 Si11 C86 112.1(2) . .
C87 Si11 C86 107.2(3) . .
C85 Si11 C86 110.8(3) . .
N12 Si12 C97 107.33(19) . .
N12 Si12 C96 110.23(19) . .
C97 Si12 C96 108.0(2) . .
N12 Si12 C95 114.6(2) . .
C97 Si12 C95 106.9(2) . .
C96 Si12 C95 109.5(2) . .
C1 P1 Ni1 57.45(15) . .
C50 P2 Ni2 57.16(18) . .
C1 Ni1 C3 109.72(19) . .
C1 Ni1 C2 112.04(19) . .
C3 Ni1 C2 38.2(2) . .
C1 Ni1 C7 146.8(2) . .
C3 Ni1 C7 101.4(2) . .
C2 Ni1 C7 85.46(19) . .
C1 Ni1 P1 47.62(13) . .
C3 Ni1 P1 149.74(15) . .
C2 Ni1 P1 155.11(14) . .
C7 Ni1 P1 106.22(15) . .
C1 Ni1 C6 155.2(2) . .
C3 Ni1 C6 84.6(2) . .
C2 Ni1 C6 91.9(2) . .
C7 Ni1 C6 36.5(2) . .
P1 Ni1 C6 110.71(15) . .
C50 Ni2 C52 109.2(2) . .
C50 Ni2 C51 112.2(2) . .
C52 Ni2 C51 38.8(2) . .
C50 Ni2 C56 147.0(3) . .
C52 Ni2 C56 101.5(3) . .
C51 Ni2 C56 84.7(3) . .
C50 Ni2 P2 48.77(17) . .
C52 Ni2 P2 145.93(19) . .
C51 Ni2 P2 158.84(19) . .
C56 Ni2 P2 107.7(2) . .
C50 Ni2 C55 154.7(3) . .
C52 Ni2 C55 85.0(3) . .
C51 Ni2 C55 92.1(3) . .
C56 Ni2 C55 37.3(3) . .
P2 Ni2 C55 108.17(19) . .
O1 Th1 N5 80.39(10) . .
O1 Th1 N1 84.12(10) . .
N5 Th1 N1 126.75(12) . .
O1 Th1 N3 87.60(11) . .
N5 Th1 N3 124.53(11) . .
N1 Th1 N3 105.16(12) . .
O1 Th1 N6 113.59(11) . .
N5 Th1 N6 54.34(11) . .
N1 Th1 N6 87.65(12) . .
N3 Th1 N6 156.56(11) . .
O1 Th1 N4 119.22(11) . .
N5 Th1 N4 86.00(11) . .
N1 Th1 N4 144.22(11) . .
N3 Th1 N4 53.99(11) . .
N6 Th1 N4 104.51(11) . .
O1 Th1 N2 133.08(10) . .
N5 Th1 N2 139.53(11) . .
N1 Th1 N2 53.97(11) . .
N3 Th1 N2 84.71(11) . .
N6 Th1 N2 87.38(11) . .
N4 Th1 N2 92.48(11) . .
O1 Th1 C39 97.09(10) . .
N5 Th1 C39 27.07(11) . .
N1 Th1 C39 108.00(12) . .
N3 Th1 C39 146.80(11) . .
N6 Th1 C39 27.28(11) . .
N4 Th1 C39 96.25(11) . .
N2 Th1 C39 113.92(11) . .
O1 Th1 C13 107.61(11) . .
N5 Th1 C13 142.61(11) . .
N1 Th1 C13 27.00(11) . .
N3 Th1 C13 92.67(11) . .
N6 Th1 C13 90.31(11) . .
N4 Th1 C13 117.93(12) . .
N2 Th1 C13 27.29(11) . .
C39 Th1 C13 116.69(11) . .
O1 Th1 C26 103.62(11) . .
N5 Th1 C26 105.51(11) . .
N1 Th1 C26 127.65(12) . .
N3 Th1 C26 26.94(11) . .
N6 Th1 C26 131.26(11) . .
N4 Th1 C26 27.08(11) . .
N2 Th1 C26 89.47(11) . .
C39 Th1 C26 121.76(11) . .
C13 Th1 C26 107.69(11) . .
O2 Th2 N11 80.13(11) . .
O2 Th2 N7 83.59(11) . .
N11 Th2 N7 120.74(12) . .
O2 Th2 N9 86.88(11) . .
N11 Th2 N9 116.53(11) . .
N7 Th2 N9 118.94(11) . .
O2 Th2 N10 125.80(11) . .
N11 Th2 N10 85.38(11) . .
N7 Th2 N10 145.49(11) . .
N9 Th2 N10 54.39(11) . .
O2 Th2 N12 117.55(11) . .
N11 Th2 N12 54.23(11) . .
N7 Th2 N12 86.15(11) . .
N9 Th2 N12 147.88(11) . .
N10 Th2 N12 93.51(11) . .
O2 Th2 N8 123.38(11) . .
N11 Th2 N8 150.64(11) . .
N7 Th2 N8 53.73(11) . .
N9 Th2 N8 84.65(11) . .
N10 Th2 N8 92.23(11) . .
N12 Th2 N8 96.86(11) . .
O2 Th2 C88 97.14(11) . .
N11 Th2 C88 27.27(11) . .
N7 Th2 C88 102.04(11) . .
N9 Th2 C88 139.00(11) . .
N10 Th2 C88 92.52(11) . .
N12 Th2 C88 27.30(11) . .
N8 Th2 C88 124.16(11) . .
O2 Th2 C75 105.90(11) . .
N11 Th2 C75 100.16(11) . .
N7 Th2 C75 139.09(11) . .
N9 Th2 C75 27.28(11) . .
N10 Th2 C75 27.27(11) . .
N12 Th2 C75 120.72(11) . .
N8 Th2 C75 90.35(11) . .
C88 Th2 C75 115.62(11) . .
O2 Th2 C62 102.46(11) . .
N11 Th2 C62 142.73(11) . .
N7 Th2 C62 26.90(12) . .
N9 Th2 C62 100.74(11) . .
N10 Th2 C62 119.29(11) . .
N12 Th2 C62 94.20(11) . .
N8 Th2 C62 27.06(12) . .
C88 Th2 C62 117.86(11) . .
C75 Th2 C62 114.30(11) . .

loop_
_geom_bond_atom_site_label_1
_geom_bond_atom_site_label_2
_geom_bond_distance
_geom_bond_site_symmetry_2
C1 O1 1.287(5) .
C1 P1 1.660(4) .
C1 Ni1 1.895(4) .
C2 C3 1.364(7) .
C2 C9 1.510(7) .
C2 Ni1 2.095(5) .
C2 H2 1.0000 .
C3 C4 1.522(7) .
C3 Ni1 2.071(5) .
C3 H3 1.0000 .
C4 C5 1.530(8) .
C4 H4A 0.9900 .
C4 H4B 0.9900 .
C5 C6 1.505(8) .
C5 H5A 0.9900 .
C5 H5B 0.9900 .
C6 C7 1.353(8) .
C6 Ni1 2.173(5) .
C6 H6 1.0000 .
C7 C8 1.509(7) .
C7 Ni1 2.143(4) .
C7 H7 1.0000 .
C8 C9 1.537(8) .
C8 H8A 0.9900 .
C8 H8B 0.9900 .
C9 H9A 0.9900 .
C9 H9B 0.9900 .
C10 Si1 1.881(5) .
C10 H10A 0.9800 .
C10 H10B 0.9800 .
C10 H10C 0.9800 .
C11 Si1 1.875(6) .
C11 H11A 0.9800 .
C11 H11B 0.9800 .
C11 H11C 0.9800 .
C12 Si1 1.861(5) .
C12 H12A 0.9800 .
C12 H12B 0.9800 .
C12 H12C 0.9800 .
C13 N1 1.330(5) .
C13 N2 1.336(5) .
C13 C14 1.504(6) .
C13 Th1 2.914(4) .
C14 C15 1.387(7) .
C14 C19 1.396(6) .
C15 C16 1.391(7) .
C15 H15 0.9500 .
C16 C17 1.383(8) .
C16 H16 0.9500 .
C17 C18 1.383(8) .
C17 H17 0.9500 .
C18 C19 1.384(6) .
C18 H18 0.9500 .
C19 H19 0.9500 .
C20 Si2 1.868(6) .
C20 H20A 0.9800 .
C20 H20B 0.9800 .
C20 H20C 0.9800 .
C21 Si2 1.856(5) .
C21 H21A 0.9800 .
C21 H21B 0.9800 .
C21 H21C 0.9800 .
C22 Si2 1.861(6) .
C22 H22A 0.9800 .
C22 H22B 0.9800 .
C22 H22C 0.9800 .
C23 Si3 1.851(5) .
C23 H23A 0.9800 .
C23 H23B 0.9800 .
C23 H23C 0.9800 .
C24 Si3 1.863(5) .
C24 H24A 0.9800 .
C24 H24B 0.9800 .
C24 H24C 0.9800 .
C25 Si3 1.872(5) .
C25 H25A 0.9800 .
C25 H25B 0.9800 .
C25 H25C 0.9800 .
C26 N3 1.329(5) .
C26 N4 1.330(5) .
C26 C27 1.502(6) .
C26 Th1 2.920(4) .
C27 C32 1.388(7) .
C27 C28 1.387(7) .
C28 C29 1.400(8) .
C28 H28 0.9500 .
C29 C30 1.366(9) .
C29 H29 0.9500 .
C30 C31 1.371(9) .
C30 H30 0.9500 .
C31 C32 1.397(7) .
C31 H31 0.9500 .
C32 H32 0.9500 .
C33 Si4 1.854(5) .
C33 H33A 0.9800 .
C33 H33B 0.9800 .
C33 H33C 0.9800 .
C34 Si4 1.874(5) .
C34 H34A 0.9800 .
C34 H34B 0.9800 .
C34 H34C 0.9800 .
C35 Si4 1.857(5) .
C35 H35A 0.9800 .
C35 H35B 0.9800 .
C35 H35C 0.9800 .
C36 Si5 1.867(4) .
C36 H36A 0.9800 .
C36 H36B 0.9800 .
C36 H36C 0.9800 .
C37 Si5 1.869(4) .
C37 H37A 0.9800 .
C37 H37B 0.9800 .
C37 H37C 0.9800 .
C38 Si5 1.860(5) .
C38 H38A 0.9800 .
C38 H38B 0.9800 .
C38 H38C 0.9800 .
C39 N5 1.332(5) .
C39 N6 1.335(5) .
C39 C40 1.502(6) .
C39 Th1 2.912(4) .
C40 C41 1.385(6) .
C40 C45 1.396(6) .
C41 C42 1.399(6) .
C41 H41 0.9500 .
C42 C43 1.389(7) .
C42 H42 0.9500 .
C43 C44 1.383(7) .
C43 H43 0.9500 .
C44 C45 1.388(6) .
C44 H44 0.9500 .
C45 H45 0.9500 .
C46 Si6 1.864(5) .
C46 H46A 0.9800 .
C46 H46B 0.9800 .
C46 H46C 0.9800 .
C47 Si6 1.857(5) .
C47 H47A 0.9800 .
C47 H47B 0.9800 .
C47 H47C 0.9800 .
C48 Si6 1.875(5) .
C48 H48A 0.9800 .
C48 H48B 0.9800 .
C48 H48C 0.9800 .
C50 O2 1.262(6) .
C50 P2 1.692(6) .
C50 Ni2 1.891(5) .
C51 C52 1.389(9) .
C51 C58 1.518(9) .
C51 Ni2 2.110(6) .
C51 H51 1.0000 .
C52 C53 1.507(8) .
C52 Ni2 2.070(6) .
C52 H52 1.0000 .
C53 C54 1.545(9) .
C53 H53A 0.9900 .
C53 H53B 0.9900 .
C54 C55 1.497(9) .
C54 H54A 0.9900 .
C54 H54B 0.9900 .
C55 C56 1.379(10) .
C55 Ni2 2.173(6) .
C55 H55 1.0000 .
C56 C57 1.525(10) .
C56 Ni2 2.140(6) .
C56 H56 1.0000 .
C57 C58 1.516(10) .
C57 H57A 0.9900 .
C57 H57B 0.9900 .
C58 H58A 0.9900 .
C58 H58B 0.9900 .
C59 Si7 1.872(5) .
C59 H59A 0.9800 .
C59 H59B 0.9800 .
C59 H59C 0.9800 .
C60 Si7 1.863(5) .
C60 H60A 0.9800 .
C60 H60B 0.9800 .
C60 H60C 0.9800 .
C61 Si7 1.871(5) .
C61 H61A 0.9800 .
C61 H61B 0.9800 .
C61 H61C 0.9800 .
C62 N8 1.329(6) .
C62 N7 1.331(6) .
C62 C63 1.501(6) .
C62 Th2 2.922(4) .
C63 C68 1.393(6) .
C63 C64 1.394(6) .
C64 C65 1.392(6) .
C64 H64 0.9500 .
C65 C66 1.376(7) .
C65 H65 0.9500 .
C66 C67 1.387(7) .
C66 H66 0.9500 .
C67 C68 1.384(6) .
C67 H67 0.9500 .
C68 H68 0.9500 .
C69 Si8 1.851(5) .
C69 H69A 0.9800 .
C69 H69B 0.9800 .
C69 H69C 0.9800 .
C70 Si8 1.870(5) .
C70 H70A 0.9800 .
C70 H70B 0.9800 .
C70 H70C 0.9800 .
C71 Si8 1.866(6) .
C71 H71A 0.9800 .
C71 H71B 0.9800 .
C71 H71C 0.9800 .
C72 Si9 1.865(5) .
C72 H72A 0.9800 .
C72 H72B 0.9800 .
C72 H72C 0.9800 .
C73 Si9 1.869(5) .
C73 H73A 0.9800 .
C73 H73B 0.9800 .
C73 H73C 0.9800 .
C74 Si9 1.858(5) .
C74 H74A 0.9800 .
C74 H74B 0.9800 .
C74 H74C 0.9800 .
C75 N10 1.331(5) .
C75 N9 1.337(5) .
C75 C76 1.508(6) .
C75 Th2 2.904(4) .
C76 C81 1.380(6) .
C76 C77 1.394(6) .
C77 C78 1.379(7) .
C77 H77 0.9500 .
C78 C79 1.380(7) .
C78 H78 0.9500 .
C79 C80 1.380(8) .
C79 H79 0.9500 .
C80 C81 1.385(7) .
C80 H80 0.9500 .
C81 H81 0.9500 .
C82 Si10 1.870(5) .
C82 H82A 0.9800 .
C82 H82B 0.9800 .
C82 H82C 0.9800 .
C83 Si10 1.857(6) .
C83 H83A 0.9800 .
C83 H83B 0.9800 .
C83 H83C 0.9800 .
C84 Si10 1.854(5) .
C84 H84A 0.9800 .
C84 H84B 0.9800 .
C84 H84C 0.9800 .
C85 Si11 1.856(5) .
C85 H85A 0.9800 .
C85 H85B 0.9800 .
C85 H85C 0.9800 .
C86 Si11 1.856(6) .
C86 H86A 0.9800 .
C86 H86B 0.9800 .
C86 H86C 0.9800 .
C87 Si11 1.853(5) .
C87 H87A 0.9800 .
C87 H87B 0.9800 .
C87 H87C 0.9800 .
C88 N12 1.326(5) .
C88 N11 1.331(5) .
C88 C89 1.501(6) .
C88 Th2 2.890(4) .
C89 C90 1.390(7) .
C89 C94 1.390(6) .
C90 C91 1.392(6) .
C90 H90 0.9500 .
C91 C92 1.380(7) .
C91 H91 0.9500 .
C92 C93 1.379(8) .
C92 H92 0.9500 .
C93 C94 1.388(6) .
C93 H93 0.9500 .
C94 H94 0.9500 .
C95 Si12 1.873(5) .
C95 H95A 0.9800 .
C95 H95B 0.9800 .
C95 H95C 0.9800 .
C96 Si12 1.869(5) .
C96 H96A 0.9800 .
C96 H96B 0.9800 .
C96 H96C 0.9800 .
C97 Si12 1.856(5) .
C97 H97A 0.9800 .
C97 H97B 0.9800 .
C97 H97C 0.9800 .
C100 C101 1.263(15) .
C100 H10D 0.9800 .
C100 H10E 0.9800 .
C100 H10F 0.9800 .
C101 C102 1.484(15) .
C101 H10G 0.9900 .
C101 H10H 0.9900 .
C102 C103 1.445(12) .
C102 H10I 0.9900 .
C102 H10J 0.9900 .
C103 C104 1.490(13) .
C103 H10K 0.9900 .
C103 H10L 0.9900 .
C104 C105 1.502(15) .
C104 H10M 0.9900 .
C104 H10N 0.9900 .
C105 H10O 0.9800 .
C105 H10P 0.9800 .
C105 H10Q 0.9800 .
C110 C111 1.472(10) .
C110 H11D 0.9800 .
C110 H11E 0.9800 .
C110 H11F 0.9800 .
C111 C112 1.420(10) .
C111 H11G 0.9900 .
C111 H11H 0.9900 .
C112 C112 1.464(13) 2_666
C112 H11I 0.9900 .
C112 H11J 0.9900 .
N1 Si1 1.741(4) .
N1 Th1 2.461(3) .
N2 Si2 1.751(4) .
N2 Th1 2.577(3) .
N3 Si3 1.752(3) .
N3 Th1 2.480(3) .
N4 Si4 1.755(4) .
N4 Th1 2.549(3) .
N5 Si5 1.748(3) .
N5 Th1 2.457(3) .
N6 Si6 1.752(3) .
N6 Th1 2.548(3) .
N7 Si7 1.743(4) .
N7 Th2 2.450(3) .
N8 Si8 1.751(4) .
N8 Th2 2.596(3) .
N9 Si9 1.750(3) .
N9 Th2 2.454(3) .
N10 Si10 1.754(3) .
N10 Th2 2.550(3) .
N11 Si11 1.754(3) .
N11 Th2 2.439(3) .
N12 Si12 1.751(3) .
N12 Th2 2.557(3) .
O1 Th1 2.279(3) .
O2 Th2 2.288(3) .
P1 Ni1 2.1705(13) .
P2 Ni2 2.1640(18) .

loop_
_geom_torsion_atom_site_label_1
_geom_torsion_atom_site_label_2
_geom_torsion_atom_site_label_3
_geom_torsion_atom_site_label_4
_geom_torsion
_geom_torsion_site_symmetry_4
C9 C2 C3 C4 -2.6(8) .
Ni1 C2 C3 C4 98.1(5) .
C9 C2 C3 Ni1 -100.6(5) .
C2 C3 C4 C5 -39.9(8) .
Ni1 C3 C4 C5 39.7(6) .
C3 C4 C5 C6 -37.6(7) .
C4 C5 C6 C7 94.9(7) .
C4 C5 C6 Ni1 15.7(6) .
C5 C6 C7 C8 -4.1(8) .
Ni1 C6 C7 C8 95.7(5) .
C5 C6 C7 Ni1 -99.8(5) .
C6 C7 C8 C9 -40.8(7) .
Ni1 C7 C8 C9 38.5(5) .
C3 C2 C9 C8 91.5(6) .
Ni1 C2 C9 C8 12.4(6) .
C7 C8 C9 C2 -35.6(7) .
N1 C13 C14 C15 75.8(6) .
N2 C13 C14 C15 -101.3(5) .
Th1 C13 C14 C15 -3.9(16) .
N1 C13 C14 C19 -106.5(5) .
N2 C13 C14 C19 76.4(6) .
Th1 C13 C14 C19 173.8(11) .
C19 C14 C15 C16 -1.7(8) .
C13 C14 C15 C16 176.1(5) .
C14 C15 C16 C17 1.5(8) .
C15 C16 C17 C18 -0.3(8) .
C16 C17 C18 C19 -0.7(8) .
C17 C18 C19 C14 0.5(7) .
C15 C14 C19 C18 0.7(7) .
C13 C14 C19 C18 -177.0(4) .
N3 C26 C27 C32 -81.9(5) .
N4 C26 C27 C32 98.8(5) .
N3 C26 C27 C28 97.1(5) .
N4 C26 C27 C28 -82.1(6) .
C32 C27 C28 C29 -0.9(7) .
C26 C27 C28 C29 -180.0(5) .
C27 C28 C29 C30 -0.2(8) .
C28 C29 C30 C31 0.8(9) .
C29 C30 C31 C32 -0.3(9) .
C28 C27 C32 C31 1.4(7) .
C26 C27 C32 C31 -179.5(4) .
C30 C31 C32 C27 -0.9(8) .
N5 C39 C40 C41 -102.3(5) .
N6 C39 C40 C41 77.9(5) .
N5 C39 C40 C45 78.3(5) .
N6 C39 C40 C45 -101.5(5) .
C45 C40 C41 C42 1.2(6) .
C39 C40 C41 C42 -178.3(4) .
C40 C41 C42 C43 0.2(6) .
C41 C42 C43 C44 -1.0(7) .
C42 C43 C44 C45 0.4(7) .
C43 C44 C45 C40 1.0(7) .
C41 C40 C45 C44 -1.8(6) .
C39 C40 C45 C44 177.7(4) .
C58 C51 C52 C53 1.9(10) .
Ni2 C51 C52 C53 -99.7(6) .
C58 C51 C52 Ni2 101.7(6) .
C51 C52 C53 C54 43.9(8) .
Ni2 C52 C53 C54 -36.4(6) .
C52 C53 C54 C55 34.4(8) .
C53 C54 C55 C56 -92.4(8) .
C53 C54 C55 Ni2 -14.2(7) .
C54 C55 C56 C57 2.1(10) .
Ni2 C55 C56 C57 -97.2(6) .
C54 C55 C56 Ni2 99.4(6) .
C55 C56 C57 C58 43.7(9) .
Ni2 C56 C57 C58 -35.7(8) .
C56 C57 C58 C51 33.8(9) .
C52 C51 C58 C57 -91.9(8) .
Ni2 C51 C58 C57 -13.2(7) .
N8 C62 C63 C68 102.2(5) .
N7 C62 C63 C68 -76.0(5) .
Th2 C62 C63 C68 -7.2(19) .
N8 C62 C63 C64 -76.9(5) .
N7 C62 C63 C64 104.8(5) .
Th2 C62 C63 C64 173.6(14) .
C68 C63 C64 C65 0.0(7) .
C62 C63 C64 C65 179.2(4) .
C63 C64 C65 C66 -0.2(7) .
C64 C65 C66 C67 0.2(7) .
C65 C66 C67 C68 0.0(7) .
C66 C67 C68 C63 -0.2(7) .
C64 C63 C68 C67 0.2(7) .
C62 C63 C68 C67 -179.0(4) .
N10 C75 C76 C81 97.1(5) .
N9 C75 C76 C81 -81.6(5) .
N10 C75 C76 C77 -81.1(5) .
N9 C75 C76 C77 100.1(5) .
C81 C76 C77 C78 0.3(6) .
C75 C76 C77 C78 178.5(4) .
C76 C77 C78 C79 -0.8(7) .
C77 C78 C79 C80 0.2(7) .
C78 C79 C80 C81 1.0(8) .
C77 C76 C81 C80 0.9(7) .
C75 C76 C81 C80 -177.4(4) .
C79 C80 C81 C76 -1.5(8) .
N12 C88 C89 C90 101.6(5) .
N11 C88 C89 C90 -76.1(5) .
Th2 C88 C89 C90 -6.2(15) .
N12 C88 C89 C94 -79.6(5) .
N11 C88 C89 C94 102.7(5) .
Th2 C88 C89 C94 172.6(10) .
C94 C89 C90 C91 0.8(7) .
C88 C89 C90 C91 179.6(4) .
C89 C90 C91 C92 -1.3(7) .
C90 C91 C92 C93 0.6(7) .
C91 C92 C93 C94 0.4(7) .
C92 C93 C94 C89 -0.9(7) .
C90 C89 C94 C93 0.3(6) .
C88 C89 C94 C93 -178.5(4) .
C100 C101 C102 C103 -75.9(19) .
C101 C102 C103 C104 -169.1(10) .
C102 C103 C104 C105 -175.3(11) .
C110 C111 C112 C112 176.3(9) 2_666
N2 C13 N1 Si1 -167.7(3) .
C14 C13 N1 Si1 15.2(6) .
Th1 C13 N1 Si1 -179.9(5) .
N2 C13 N1 Th1 12.1(4) .
C14 C13 N1 Th1 -165.0(3) .
N1 C13 N2 Si2 179.0(3) .
C14 C13 N2 Si2 -3.8(6) .
Th1 C13 N2 Si2 -169.5(4) .
N1 C13 N2 Th1 -11.5(4) .
C14 C13 N2 Th1 165.6(3) .
N4 C26 N3 Si3 179.0(3) .
C27 C26 N3 Si3 -0.3(6) .
Th1 C26 N3 Si3 174.8(4) .
N4 C26 N3 Th1 4.1(4) .
C27 C26 N3 Th1 -175.1(3) .
N3 C26 N4 Si4 178.5(3) .
C27 C26 N4 Si4 -2.2(6) .
Th1 C26 N4 Si4 -177.5(4) .
N3 C26 N4 Th1 -4.0(4) .
C27 C26 N4 Th1 175.2(4) .
N6 C39 N5 Si5 178.7(3) .
C40 C39 N5 Si5 -1.1(6) .
Th1 C39 N5 Si5 176.9(4) .
N6 C39 N5 Th1 1.9(4) .
C40 C39 N5 Th1 -177.9(3) .
N5 C39 N6 Si6 179.0(3) .
C40 C39 N6 Si6 -1.2(6) .
Th1 C39 N6 Si6 -179.2(4) .
N5 C39 N6 Th1 -1.8(4) .
C40 C39 N6 Th1 178.0(3) .
N8 C62 N7 Si7 175.9(3) .
C63 C62 N7 Si7 -5.8(6) .
Th2 C62 N7 Si7 -173.8(4) .
N8 C62 N7 Th2 -10.3(4) .
C63 C62 N7 Th2 168.0(3) .
N7 C62 N8 Si8 -178.3(3) .
C63 C62 N8 Si8 3.4(6) .
Th2 C62 N8 Si8 172.0(4) .
N7 C62 N8 Th2 9.6(4) .
C63 C62 N8 Th2 -168.6(3) .
N10 C75 N9 Si9 174.1(3) .
C76 C75 N9 Si9 -7.1(6) .
Th2 C75 N9 Si9 -177.7(4) .
N10 C75 N9 Th2 -8.2(4) .
C76 C75 N9 Th2 170.6(3) .
N9 C75 N10 Si10 -178.8(3) .
C76 C75 N10 Si10 2.4(6) .
Th2 C75 N10 Si10 173.3(4) .
N9 C75 N10 Th2 7.9(4) .
C76 C75 N10 Th2 -170.9(3) .
N12 C88 N11 Si11 172.9(3) .
C89 C88 N11 Si11 -9.4(6) .
Th2 C88 N11 Si11 -174.7(4) .
N12 C88 N11 Th2 -12.4(4) .
C89 C88 N11 Th2 165.4(3) .
N11 C88 N12 Si12 -176.9(3) .
C89 C88 N12 Si12 5.4(6) .
Th2 C88 N12 Si12 171.3(4) .
N11 C88 N12 Th2 11.8(4) .
C89 C88 N12 Th2 -165.9(4) .
P1 C1 O1 Th1 8.6(12) .
Ni1 C1 O1 Th1 -172.8(4) .
P2 C50 O2 Th2 -4.8(15) .
Ni2 C50 O2 Th2 170.5(5) .
C13 N1 Si1 C12 21.2(6) .
Th1 N1 Si1 C12 -158.6(3) .
C13 N1 Si1 C11 -100.7(4) .
Th1 N1 Si1 C11 79.5(3) .
C13 N1 Si1 C10 139.9(4) .
Th1 N1 Si1 C10 -39.9(3) .
C13 N2 Si2 C21 -79.0(4) .
Th1 N2 Si2 C21 118.0(3) .
C13 N2 Si2 C22 166.3(4) .
Th1 N2 Si2 C22 3.3(4) .
C13 N2 Si2 C20 46.2(5) .
Th1 N2 Si2 C20 -116.8(4) .
C26 N3 Si3 C23 -173.2(4) .
Th1 N3 Si3 C23 -0.5(3) .
C26 N3 Si3 C24 -55.1(4) .
Th1 N3 Si3 C24 117.6(3) .
C26 N3 Si3 C25 69.4(4) .
Th1 N3 Si3 C25 -117.9(3) .
C26 N4 Si4 C33 -166.0(4) .
Th1 N4 Si4 C33 18.0(4) .
C26 N4 Si4 C35 -44.4(5) .
Th1 N4 Si4 C35 139.5(3) .
C26 N4 Si4 C34 77.1(4) .
Th1 N4 Si4 C34 -98.9(3) .
C39 N5 Si5 C38 -79.1(4) .
Th1 N5 Si5 C38 96.6(3) .
C39 N5 Si5 C36 164.6(4) .
Th1 N5 Si5 C36 -19.7(3) .
C39 N5 Si5 C37 44.6(4) .
Th1 N5 Si5 C37 -139.7(3) .
C39 N6 Si6 C47 156.5(4) .
Th1 N6 Si6 C47 -22.2(4) .
C39 N6 Si6 C46 -85.7(4) .
Th1 N6 Si6 C46 95.6(3) .
C39 N6 Si6 C48 38.5(4) .
Th1 N6 Si6 C48 -140.1(3) .
C62 N7 Si7 C60 -162.4(4) .
Th2 N7 Si7 C60 25.9(3) .
C62 N7 Si7 C61 -46.0(4) .
Th2 N7 Si7 C61 142.3(2) .
C62 N7 Si7 C59 78.5(4) .
Th2 N7 Si7 C59 -93.2(3) .
C62 N8 Si8 C69 -154.5(4) .
Th2 N8 Si8 C69 12.5(4) .
C62 N8 Si8 C71 89.6(4) .
Th2 N8 Si8 C71 -103.4(3) .
C62 N8 Si8 C70 -36.0(5) .
Th2 N8 Si8 C70 131.0(3) .
C75 N9 Si9 C74 66.8(4) .
Th2 N9 Si9 C74 -110.0(3) .
C75 N9 Si9 C72 -171.2(4) .
Th2 N9 Si9 C72 12.0(3) .
C75 N9 Si9 C73 -55.1(4) .
Th2 N9 Si9 C73 128.1(3) .
C75 N10 Si10 C84 -144.9(4) .
Th2 N10 Si10 C84 25.0(3) .
C75 N10 Si10 C83 98.7(5) .
Th2 N10 Si10 C83 -91.5(4) .
C75 N10 Si10 C82 -25.7(5) .
Th2 N10 Si10 C82 144.1(3) .
C88 N11 Si11 C87 -40.4(5) .
Th2 N11 Si11 C87 146.8(3) .
C88 N11 Si11 C85 -159.1(4) .
Th2 N11 Si11 C85 28.0(3) .
C88 N11 Si11 C86 81.3(4) .
Th2 N11 Si11 C86 -91.6(3) .
C88 N12 Si12 C97 -158.2(4) .
Th2 N12 Si12 C97 8.1(4) .
C88 N12 Si12 C96 84.5(4) .
Th2 N12 Si12 C96 -109.3(3) .
C88 N12 Si12 C95 -39.6(4) .
Th2 N12 Si12 C95 126.6(3) .
O1 C1 P1 Ni1 179.0(7) .
O2 C50 P2 Ni2 176.9(8) .
O1 C1 Ni1 C3 24.5(5) .
P1 C1 Ni1 C3 -156.22(17) .
O1 C1 Ni1 C2 -16.4(5) .
P1 C1 Ni1 C2 162.84(17) .
O1 C1 Ni1 C7 -133.9(4) .
P1 C1 Ni1 C7 45.3(4) .
O1 C1 Ni1 P1 -179.3(5) .
O1 C1 Ni1 C6 147.1(5) .
P1 C1 Ni1 C6 -33.6(5) .
O2 C50 Ni2 C52 -27.9(7) .
P2 C50 Ni2 C52 149.4(2) .
O2 C50 Ni2 C51 13.6(7) .
P2 C50 Ni2 C51 -169.1(2) .
O2 C50 Ni2 C56 130.1(6) .
P2 C50 Ni2 C56 -52.6(5) .
O2 C50 Ni2 P2 -177.3(7) .
O2 C50 Ni2 C55 -149.2(6) .
P2 C50 Ni2 C55 28.1(6) .
